data_7124027
loop_
_publ_author_name
'Zhang, Kai'
'Ma, Chunmiao'
'Li, Ning'
'Lu, Chaocao'
'Li, Dongyao'
'Fu, Shitao'
'Gan, Quan'

_publ_section_title
;
 Quadruple hybridization of quinoline-triazole oligomers
;
_journal_name_full 'Chemical Communications'
_journal_paper_doi 10.1039/C9CC05506A
_journal_year 2019
_chemical_formula_sum 'C67 H70 Cl4 N14 O9 S'
_chemical_formula_weight 1389.23
_space_group_crystal_system triclinic
_space_group_IT_number 2
_space_group_name_Hall '-P 1'
_space_group_name_H-M_alt 'P -1'
_symmetry_space_group_name_Hall '-P 1'
_symmetry_space_group_name_H-M 'P -1'
_atom_sites_solution_hydrogens geom
_audit_creation_method SHELXL-2017/1
_audit_update_record
;
2019-07-01 deposited with the CCDC.    2019-08-19 downloaded from the CCDC.
;
_cell_angle_alpha 86.2480(10)
_cell_angle_beta 72.9990(10)
_cell_angle_gamma 81.0640(10)
_cell_formula_units_Z 8
_cell_length_a 20.81810(10)
_cell_length_b 27.55940(10)
_cell_length_c 30.1696(2)
_cell_measurement_reflns_used 63485
_cell_measurement_temperature 100.00(10)
_cell_measurement_theta_max 51.3700
_cell_measurement_theta_min 2.1880
_cell_volume 16348.33(18)
_computing_structure_refinement 'SHELXL-2017/1 (Sheldrick, 2017)'
_diffrn_ambient_temperature 100.00(10)
_diffrn_measured_fraction_theta_full 0.987
_diffrn_measured_fraction_theta_max 0.987
_diffrn_measurement_device_type 'XtaLAB AFC12 (RINC): Kappa single'
_diffrn_radiation_type CuK\a
_diffrn_radiation_wavelength 1.54184
_diffrn_reflns_av_R_equivalents 0.0332
_diffrn_reflns_av_unetI/netI 0.0332
_diffrn_reflns_Laue_measured_fraction_full 0.987
_diffrn_reflns_Laue_measured_fraction_max 0.987
_diffrn_reflns_limit_h_max 21
_diffrn_reflns_limit_h_min -20
_diffrn_reflns_limit_k_max 27
_diffrn_reflns_limit_k_min -25
_diffrn_reflns_limit_l_max 30
_diffrn_reflns_limit_l_min -30
_diffrn_reflns_number 118712
_diffrn_reflns_point_group_measured_fraction_full 0.987
_diffrn_reflns_point_group_measured_fraction_max 0.987
_diffrn_reflns_theta_full 51.519
_diffrn_reflns_theta_max 51.519
_diffrn_reflns_theta_min 2.208
_exptl_absorpt_coefficient_mu 2.014
_exptl_crystal_colour white
_exptl_crystal_density_diffrn 1.129
_exptl_crystal_description block
_exptl_crystal_F_000 5808
_refine_diff_density_max 1.073
_refine_diff_density_min -1.140
_refine_diff_density_rms 0.068
_refine_ls_extinction_method none
_refine_ls_goodness_of_fit_ref 1.108
_refine_ls_hydrogen_treatment constr
_refine_ls_matrix_type full
_refine_ls_number_parameters 3477
_refine_ls_number_reflns 35365
_refine_ls_number_restraints 0
_refine_ls_restrained_S_all 1.108
_refine_ls_R_factor_all 0.0760
_refine_ls_R_factor_gt 0.0689
_refine_ls_shift/su_max 0.001
_refine_ls_shift/su_mean 0.000
_refine_ls_structure_factor_coef Fsqd
_refine_ls_weighting_details 'w=1/[\s^2^(Fo^2^)+(0.1625P)^2^+2.8863P] where P=(Fo^2^+2Fc^2^)/3'
_refine_ls_weighting_scheme calc
_refine_ls_wR_factor_gt 0.2103
_refine_ls_wR_factor_ref 0.2186
_reflns_Friedel_coverage 0.000
_reflns_number_gt 29414
_reflns_number_total 35365
_reflns_threshold_expression 'I > 2\s(I)'
_cod_data_source_file c9cc05506a2.cif
_cod_data_source_block 20180913-3
_cod_database_code 7124027
_shelx_shelxl_version_number 2017/1
_shelx_space_group_comment
;
The symmetry employed for this shelxl refinement is uniquely defined
by the following loop, which should always be used as a source of
symmetry information in preference to the above space-group names.
They are only intended as comments.
;

loop_
_space_group_symop_operation_xyz
'x, y, z'
'-x, -y, -z'

loop_
_atom_site_label
_atom_site_type_symbol
_atom_site_fract_x
_atom_site_fract_y
_atom_site_fract_z
_atom_site_U_iso_or_equiv
_atom_site_adp_type
_atom_site_occupancy
_atom_site_site_symmetry_order
_atom_site_calc_flag
_atom_site_refinement_flags_posn
_atom_site_refinement_flags_adp
Cl01 Cl 0.76300(4) 0.78840(3) 0.17881(3) 0.0470(2) Uani 1 1 d . .
Cl02 Cl 0.58742(4) 0.81017(3) 0.19952(3) 0.0460(2) Uani 1 1 d . .
Cl03 Cl 0.75695(4) 0.88684(3) 0.25442(3) 0.0465(2) Uani 1 1 d . .
Cl04 Cl 0.50921(5) 0.94920(3) 0.35388(3) 0.0471(2) Uani 1 1 d . .
Cl05 Cl 0.66837(5) 0.70074(3) 0.33051(3) 0.0548(3) Uani 1 1 d . .
Cl06 Cl 0.64037(5) 0.83932(3) 0.34630(3) 0.0541(3) Uani 1 1 d . .
Cl07 Cl 0.80746(5) 0.59880(4) 0.28605(3) 0.0572(3) Uani 1 1 d . .
Cl08 Cl 0.57938(5) 0.68451(4) 0.25436(4) 0.0565(3) Uani 1 1 d . .
Cl09 Cl 0.81689(5) 0.64015(4) 0.17756(4) 0.0590(3) Uani 1 1 d . .
Cl0A Cl 0.53960(5) 0.95941(4) 0.24045(3) 0.0597(3) Uani 1 1 d . .
Cl0B Cl 0.70025(5) 1.03645(4) 0.26250(4) 0.0583(3) Uani 1 1 d . .
Cl0C Cl 0.57962(5) 1.08490(4) 0.19334(4) 0.0631(3) Uani 1 1 d . .
Cl0D Cl 0.67041(6) 1.13699(4) 0.35653(4) 0.0705(3) Uani 1 1 d . .
Cl0E Cl 0.64626(6) 0.54033(4) 0.21716(4) 0.0720(3) Uani 1 1 d . .
Cl0F Cl 0.79765(6) 0.53261(5) 0.11734(4) 0.0773(3) Uani 1 1 d . .
Cl0G Cl 0.66700(6) 0.42171(4) 0.28158(5) 0.0793(4) Uani 1 1 d . .
S00H S 0.74525(9) 0.81116(7) -0.07331(7) 0.1129(5) Uani 1 1 d . .
S00I S 0.47490(11) 0.68218(7) 0.00493(7) 0.1227(6) Uani 1 1 d . .
S00J S 0.63678(12) 1.23793(7) 0.21980(7) 0.1274(6) Uani 1 1 d . .
O00K O 0.28305(12) 0.78475(9) 0.22230(9) 0.0478(6) Uani 1 1 d . .
S00L S 0.18855(12) 0.80196(10) 0.39056(8) 0.1432(7) Uani 1 1 d . .
O00N O 0.49869(12) 0.91038(9) 0.56424(8) 0.0473(6) Uani 1 1 d . .
O00P O 0.99756(13) 0.97036(10) 0.27918(9) 0.0545(7) Uani 1 1 d . .
O00Q O 1.08092(12) 0.77648(10) 0.10348(9) 0.0541(7) Uani 1 1 d . .
O00R O 0.99996(13) 0.96793(10) 0.10652(9) 0.0547(7) Uani 1 1 d . .
O00S O 0.94053(13) 0.74672(10) -0.01303(9) 0.0581(7) Uani 1 1 d . .
N00T N 0.59573(15) 0.76259(11) 0.10909(10) 0.0423(7) Uani 1 1 d . .
O00U O 0.45424(14) 0.89487(10) 0.07093(10) 0.0623(8) Uani 1 1 d . .
O00V O 0.48665(15) 0.75257(10) 0.53974(11) 0.0660(8) Uani 1 1 d . .
N00W N 0.79275(15) 0.69892(11) 0.09947(10) 0.0423(7) Uani 1 1 d . .
N00X N 0.40336(15) 0.88024(11) 0.38787(11) 0.0438(8) Uani 1 1 d . .
O00Y O 0.76237(15) 0.73239(11) 0.50490(10) 0.0642(8) Uani 1 1 d . .
N00Z N 0.80234(15) 0.94206(11) 0.17001(10) 0.0433(7) Uani 1 1 d . .
N010 N 0.44848(14) 0.82277(10) 0.25629(10) 0.0386(7) Uani 1 1 d . .
O011 O 0.76229(15) 0.56964(12) 0.50116(10) 0.0691(8) Uani 1 1 d . .
N012 N 0.78171(16) 0.85709(11) 0.09344(10) 0.0441(8) Uani 1 1 d . .
N013 N 0.56461(14) 0.96475(10) 0.42877(10) 0.0413(7) Uani 1 1 d . .
O014 O 1.01206(14) 0.57791(11) 0.21543(11) 0.0650(8) Uani 1 1 d . .
O015 O 0.75155(16) 1.13203(12) 0.12933(11) 0.0714(8) Uani 1 1 d . .
N016 N 0.58130(16) 0.91987(11) 0.14843(11) 0.0485(8) Uani 1 1 d . .
N017 N 0.88284(15) 0.83497(11) 0.28284(10) 0.0422(7) Uani 1 1 d . .
N018 N 0.90286(15) 0.66185(11) 0.30623(11) 0.0449(8) Uani 1 1 d . .
N019 N 0.65848(16) 1.02310(11) 0.11156(11) 0.0470(8) Uani 1 1 d . .
N01A N 0.92613(15) 0.83388(11) 0.30957(11) 0.0443(8) Uani 1 1 d . .
N01B N 0.89325(15) 0.75631(10) 0.19407(10) 0.0407(7) Uani 1 1 d . .
O01C O 0.33358(16) 0.56070(12) 0.32578(11) 0.0714(9) Uani 1 1 d . .
N01D N 0.67151(16) 0.76305(11) 0.04340(11) 0.0473(8) Uani 1 1 d . .
N01E N 0.78675(16) 0.97886(11) 0.31270(11) 0.0469(8) Uani 1 1 d . .
N01F N 0.72253(16) 1.04994(11) 0.40978(11) 0.0489(8) Uani 1 1 d . .
O01G O 0.35288(15) 1.03980(11) 0.10729(11) 0.0692(8) Uani 1 1 d . .
N01H N 0.60671(16) 0.77542(11) 0.06366(11) 0.0460(8) Uani 1 1 d . .
O01I O 0.32729(14) 0.99700(12) 0.34446(10) 0.0699(8) Uani 1 1 d . .
N01J N 0.76095(16) 0.73914(11) 0.36736(11) 0.0462(8) Uani 1 1 d . .
N01K N 0.90335(16) 0.80685(11) 0.34661(11) 0.0479(8) Uani 1 1 d . .
O01L O 0.99022(17) 1.11637(13) 0.27297(11) 0.0773(9) Uani 1 1 d . .
N01M N 0.70854(16) 0.87628(11) 0.41376(11) 0.0485(8) Uani 1 1 d . .
N01N N 0.78018(17) 0.85685(11) 0.04828(11) 0.0488(8) Uani 1 1 d . .
N01O N 0.80596(16) 0.89807(12) 0.40860(12) 0.0521(8) Uani 1 1 d . .
N01P N 0.71788(17) 0.87390(11) 0.04844(11) 0.0501(8) Uani 1 1 d . .
N01Q N 0.99319(15) 0.68787(11) 0.26376(11) 0.0484(8) Uani 1 1 d . .
O01R O 0.37873(15) 0.62164(13) 0.15430(12) 0.0790(10) Uani 1 1 d . .
N01S N 0.33526(16) 0.88017(13) 0.39903(12) 0.0554(9) Uani 1 1 d . .
N01T N 0.55975(16) 0.65239(11) 0.17152(13) 0.0547(9) Uani 1 1 d . .
N01U N 0.73409(17) 0.55451(12) 0.37241(12) 0.0558(9) Uani 1 1 d . .
N01V N 0.97057(16) 0.66114(12) 0.30052(11) 0.0511(8) Uani 1 1 d . .
N01W N 0.76418(17) 1.01934(12) 0.07696(11) 0.0534(8) Uani 1 1 d . .
O4 O 0.27836(16) 0.99690(14) 0.28643(11) 0.0809(10) Uani 1 1 d . .
N01Y N 0.43891(16) 0.70959(12) 0.32596(13) 0.0551(9) Uani 1 1 d . .
O2 O 0.86322(19) 1.11579(13) 0.12329(12) 0.0822(10) Uani 1 1 d . .
O020 O 1.04445(16) 0.59962(11) -0.03948(14) 0.0841(10) Uani 1 1 d . .
N021 N 0.58046(16) 0.63843(11) 0.40697(12) 0.0523(9) Uani 1 1 d . .
N022 N 0.68401(16) 1.01369(12) 0.47470(11) 0.0511(8) Uani 1 1 d . .
N023 N 0.73011(17) 1.04026(12) 0.45335(11) 0.0536(8) Uani 1 1 d . .
N024 N 0.53414(16) 0.78551(11) 0.39829(12) 0.0513(8) Uani 1 1 d . .
O025 O 1.07775(17) 0.60413(14) 0.14662(12) 0.0809(10) Uani 1 1 d . .
N026 N 0.53923(18) 0.56701(12) 0.30240(14) 0.0581(9) Uani 1 1 d . .
N027 N 0.70398(17) 1.03666(12) 0.07244(11) 0.0539(8) Uani 1 1 d . .
N028 N 0.32310(16) 0.86323(13) 0.36368(12) 0.0564(9) Uani 1 1 d . .
N029 N 0.76097(17) 0.87066(12) 0.43330(12) 0.0573(9) Uani 1 1 d . .
N02A N 0.40125(17) 0.71345(12) 0.40034(15) 0.0622(10) Uani 1 1 d . .
N02B N 0.72983(18) 0.60805(13) 0.06099(13) 0.0610(9) Uani 1 1 d . .
N02C N 0.38982(18) 0.69620(13) 0.36469(14) 0.0619(9) Uani 1 1 d . .
N02D N 0.96239(17) 0.61724(12) 0.16629(12) 0.0563(9) Uani 1 1 d . .
H02D H 0.927540 0.610094 0.187842 0.068 Uiso 1 1 calc R U
N02E N 0.39116(16) 0.97100(13) 0.27712(12) 0.0581(9) Uani 1 1 d . .
H02E H 0.421138 0.969111 0.291877 0.070 Uiso 1 1 calc R U
N02G N 0.43582(18) 1.09712(13) 0.19924(12) 0.0580(9) Uani 1 1 d . .
N02H N 0.52122(18) 0.63204(12) 0.43998(13) 0.0599(9) Uani 1 1 d . .
N02I N 0.78313(18) 1.08662(14) 0.18285(12) 0.0641(10) Uani 1 1 d . .
H02I H 0.739898 1.087412 0.193541 0.077 Uiso 1 1 calc R U
N02J N 0.48621(18) 0.61022(13) 0.42018(14) 0.0628(10) Uani 1 1 d . .
C02K C 0.51417(18) 0.93631(13) 0.44260(13) 0.0424(9) Uani 1 1 d . .
C02L C 0.38684(19) 0.83029(12) 0.28509(13) 0.0405(9) Uani 1 1 d . .
N02M N 0.58690(19) 0.46733(13) 0.37315(14) 0.0670(10) Uani 1 1 d . .
C02N C 0.39955(18) 0.79129(12) 0.20131(13) 0.0400(9) Uani 1 1 d . .
C02O C 0.48972(18) 0.91789(12) 0.48840(12) 0.0411(9) Uani 1 1 d . .
C02P C 0.83871(18) 0.80501(13) 0.14319(12) 0.0418(9) Uani 1 1 d . .
C02Q C 0.33430(18) 0.79898(13) 0.23484(13) 0.0425(9) Uani 1 1 d . .
C02R C 0.96175(18) 0.79340(13) 0.12395(12) 0.0421(9) Uani 1 1 d . .
O02S O 1.1145(2) 0.47636(13) 0.07092(15) 0.0964(12) Uani 1 1 d . .
C02T C 0.43371(19) 0.86252(12) 0.34499(13) 0.0414(9) Uani 1 1 d . .
H02T H 0.479783 0.858689 0.329300 0.050 Uiso 1 1 calc R U
C02U C 0.48218(19) 0.92461(13) 0.40948(13) 0.0439(9) Uani 1 1 d . .
C02V C 0.86477(19) 0.63490(13) 0.34454(13) 0.0451(10) Uani 1 1 d . .
C02W C 0.53025(18) 0.77319(13) 0.14101(13) 0.0412(9) Uani 1 1 d . .
C02X C 0.38304(18) 0.85153(13) 0.32973(13) 0.0430(9) Uani 1 1 d . .
C02Y C 0.85523(18) 0.91971(13) 0.18514(12) 0.0406(9) Uani 1 1 d . .
C02Z C 0.88336(19) 0.68959(13) 0.27284(13) 0.0431(9) Uani 1 1 d . .
H02Z H 0.840102 0.696140 0.268992 0.052 Uiso 1 1 calc R U
C030 C 0.77616(18) 0.72686(13) 0.06660(13) 0.0435(9) Uani 1 1 d . .
C031 C 0.45457(18) 0.80356(12) 0.21465(13) 0.0407(9) Uani 1 1 d . .
C033 C 0.89865(18) 0.78427(12) 0.15475(12) 0.0392(9) Uani 1 1 d . .
C034 C 0.91162(19) 0.70271(13) 0.05717(13) 0.0439(9) Uani 1 1 d . .
C035 C 0.59253(18) 0.97461(13) 0.46061(13) 0.0444(9) Uani 1 1 d . .
C036 C 0.43204(18) 0.89486(13) 0.42136(13) 0.0428(9) Uani 1 1 d . .
C037 C 0.58726(19) 1.03493(14) 0.11702(14) 0.0473(10) Uani 1 1 d . .
C038 C 0.92331(18) 0.92619(13) 0.16326(12) 0.0414(9) Uani 1 1 d . .
C039 C 0.89381(18) 0.86489(13) 0.24186(12) 0.0406(9) Uani 1 1 d . .
N03A N 0.6953(2) 0.60719(14) 0.02939(14) 0.0696(10) Uani 1 1 d . .
C03B C 0.84672(19) 0.78982(13) 0.34353(13) 0.0438(9) Uani 1 1 d . .
N03C N 0.7865(2) 1.17432(13) 0.28906(14) 0.0719(11) Uani 1 1 d . .
C03D C 0.84153(18) 0.88939(13) 0.22598(12) 0.0398(9) Uani 1 1 d . .
C03E C 0.84193(18) 0.83577(13) 0.10523(13) 0.0409(9) Uani 1 1 d . .
C03F C 0.52199(19) 0.92939(13) 0.52132(13) 0.0442(9) Uani 1 1 d . .
O03G O 0.6383(2) 0.48611(16) 0.07732(13) 0.1035(12) Uani 1 1 d . .
N03H N 0.9452(2) 0.52493(14) 0.07862(13) 0.0677(10) Uani 1 1 d . .
C03I C 0.6064(2) 0.90118(13) 0.10656(15) 0.0474(10) Uani 1 1 d . .
C03J C 0.8899(2) 0.73197(14) 0.02268(13) 0.0476(10) Uani 1 1 d . .
O03K O 0.26528(18) 1.14560(16) 0.24798(14) 0.1049(13) Uani 1 1 d . .
C03L C 0.57399(19) 0.95720(13) 0.50725(13) 0.0444(9) Uani 1 1 d . .
H03L H 0.596567 0.964461 0.527875 0.053 Uiso 1 1 calc R U
C03M C 0.32809(18) 0.81897(13) 0.27636(14) 0.0446(9) Uani 1 1 d . .
H03M H 0.286014 0.824981 0.298373 0.053 Uiso 1 1 calc R U
C03N C 0.81641(19) 0.97150(13) 0.13310(13) 0.0437(9) Uani 1 1 d . .
C03O C 0.70228(19) 0.74245(13) 0.07549(13) 0.0438(9) Uani 1 1 d . .
C03P C 0.75743(19) 0.99518(13) 0.11799(13) 0.0438(9) Uani 1 1 d . .
O03Q O 0.3628(2) 0.41514(15) 0.28766(15) 0.0970(11) Uani 1 1 d . .
C03S C 0.78267(19) 0.92085(13) 0.37379(14) 0.0463(10) Uani 1 1 d . .
C03T C 0.82218(19) 0.74406(14) 0.02679(13) 0.0466(9) Uani 1 1 d . .
H03T H 0.807135 0.762945 0.004113 0.056 Uiso 1 1 calc R U
O03U O 0.6329(3) 0.34710(14) 0.15845(15) 0.1012(12) Uani 1 1 d . .
N03V N 0.6306(2) 0.61721(15) 0.05177(15) 0.0715(10) Uani 1 1 d . .
C03W C 0.89480(19) 1.00156(13) 0.26323(13) 0.0470(10) Uani 1 1 d . .
C03X C 0.9039(2) 0.84475(14) 0.07578(13) 0.0466(10) Uani 1 1 d . .
H03X H 0.905115 0.865537 0.050072 0.056 Uiso 1 1 calc R U
C03Y C 0.79131(19) 0.58637(14) 0.42204(14) 0.0501(10) Uani 1 1 d . .
C03Z C 0.9291(2) 0.97193(14) 0.29176(14) 0.0504(10) Uani 1 1 d . .
C040 C 1.01505(19) 0.74189(14) 0.17494(12) 0.0446(9) Uani 1 1 d . .
H040 H 1.053408 0.726910 0.182988 0.053 Uiso 1 1 calc R U
C041 C 0.43722(19) 0.88883(13) 0.49997(13) 0.0452(9) Uani 1 1 d . .
H041 H 0.421284 0.877374 0.530317 0.054 Uiso 1 1 calc R U
C042 C 0.65428(18) 0.74176(13) 0.11739(13) 0.0436(9) Uani 1 1 d . .
H042 H 0.660547 0.729583 0.145539 0.052 Uiso 1 1 calc R U
C043 C 0.41059(18) 0.77148(13) 0.15754(13) 0.0436(9) Uani 1 1 d . .
H043 H 0.373795 0.764472 0.148779 0.052 Uiso 1 1 calc R U
C044 C 0.94970(19) 0.73652(13) 0.20346(12) 0.0416(9) Uani 1 1 d . .
C045 C 0.78028(19) 0.58167(13) 0.37855(14) 0.0469(10) Uani 1 1 d . .
C046 C 0.52093(18) 0.79379(13) 0.18286(13) 0.0413(9) Uani 1 1 d . .
C047 C 0.80534(19) 0.76039(13) 0.38040(14) 0.0447(9) Uani 1 1 d . .
C048 C 0.94115(18) 0.70601(13) 0.24583(13) 0.0409(9) Uani 1 1 d . .
C049 C 0.86007(19) 0.68695(13) 0.09505(13) 0.0457(10) Uani 1 1 d . .
C04A C 0.97541(19) 0.90117(14) 0.18035(13) 0.0466(10) Uani 1 1 d . .
H04A H 1.020186 0.905402 0.165584 0.056 Uiso 1 1 calc R U
C04B C 0.40939(18) 0.87726(13) 0.46702(13) 0.0439(9) Uani 1 1 d . .
H04B H 0.375134 0.857534 0.474950 0.053 Uiso 1 1 calc R U
N04C N 0.5728(2) 0.39420(13) 0.23652(16) 0.0719(11) Uani 1 1 d . .
C04D C 0.83351(19) 0.80689(13) 0.30369(13) 0.0443(9) Uani 1 1 d . .
H04D H 0.798191 0.800772 0.292776 0.053 Uiso 1 1 calc R U
C04E C 0.93464(19) 0.96001(14) 0.12481(13) 0.0470(10) Uani 1 1 d . .
C04F C 0.88153(19) 0.98222(14) 0.10998(13) 0.0470(10) Uani 1 1 d . .
H04F H 0.888310 1.004205 0.084871 0.056 Uiso 1 1 calc R U
C04G C 0.96119(19) 0.87062(13) 0.21845(13) 0.0444(9) Uani 1 1 d . .
H04G H 0.996365 0.853571 0.228887 0.053 Uiso 1 1 calc R U
C04H C 0.7208(2) 0.87560(13) 0.12110(14) 0.0473(10) Uani 1 1 d . .
H04H H 0.708784 0.880475 0.152860 0.057 Uiso 1 1 calc R U
C04I C 0.68031(19) 0.88568(13) 0.09240(14) 0.0449(9) Uani 1 1 d . .
C04J C 0.71840(19) 0.71439(13) 0.40031(14) 0.0469(10) Uani 1 1 d . .
C04K C 0.47427(19) 0.76232(13) 0.12764(13) 0.0437(9) Uani 1 1 d . .
H04K H 0.480879 0.749092 0.098795 0.052 Uiso 1 1 calc R U
C04L C 0.82164(19) 0.95093(14) 0.33717(14) 0.0474(10) Uani 1 1 d . .
C04M C 0.9637(2) 0.82332(13) 0.08403(13) 0.0465(9) Uani 1 1 d . .
H04M H 1.005074 0.828557 0.063385 0.056 Uiso 1 1 calc R U
C04N C 0.87582(19) 0.63913(14) 0.38772(13) 0.0473(10) Uani 1 1 d . .
H04N H 0.907618 0.658167 0.390408 0.057 Uiso 1 1 calc R U
O04O O 0.5232(2) 0.48814(17) 0.10478(14) 0.1056(12) Uani 1 1 d . .
C04P C 0.71813(19) 0.71086(14) 0.44766(14) 0.0506(10) Uani 1 1 d . .
C04Q C 1.02095(19) 0.76975(14) 0.13495(13) 0.0453(9) Uani 1 1 d . .
C04R C 0.84025(19) 1.05772(14) 0.37363(13) 0.0487(10) Uani 1 1 d . .
H04R H 0.851492 1.032399 0.393164 0.058 Uiso 1 1 calc R U
C04S C 0.6704(2) 0.69089(13) 0.38729(14) 0.0489(10) Uani 1 1 d . .
O04T O 1.0219(2) 0.45891(18) 0.12083(16) 0.1112(14) Uani 1 1 d . .
C04U C 0.4478(2) 1.05168(14) 0.12969(14) 0.0507(10) Uani 1 1 d . .
C04V C 0.7205(2) 0.90746(13) 0.37741(14) 0.0489(10) Uani 1 1 d . .
H04V H 0.692598 0.917889 0.358539 0.059 Uiso 1 1 calc R U
C04W C 0.62757(19) 0.66362(13) 0.41914(14) 0.0492(10) Uani 1 1 d . .
C04X C 0.89292(19) 0.94661(13) 0.32897(14) 0.0492(10) Uani 1 1 d . .
H04X H 0.914498 0.927183 0.348267 0.059 Uiso 1 1 calc R U
C04Y C 0.65486(19) 0.84718(14) 0.43220(14) 0.0492(10) Uani 1 1 d . .
C04Z C 0.4989(2) 0.76224(15) 0.49390(16) 0.0581(12) Uani 1 1 d . .
C050 C 0.5522(2) 0.79052(14) 0.47380(16) 0.0547(11) Uani 1 1 d . .
O3 O 0.3552(2) 1.15586(19) 0.26783(16) 0.1200(16) Uani 1 1 d . .
C052 C 0.8907(2) 1.07867(15) 0.34104(14) 0.0535(10) Uani 1 1 d . .
H052 H 0.936047 1.067303 0.338697 0.064 Uiso 1 1 calc R U
C053 C 0.7880(2) 1.03331(14) 0.24794(14) 0.0508(10) Uani 1 1 d . .
C054 C 0.9975(2) 0.66019(15) 0.09087(15) 0.0540(11) Uani 1 1 d . .
H054 H 1.043127 0.650966 0.088947 0.065 Uiso 1 1 calc R U
C056 C 0.56734(19) 0.80129(13) 0.42590(14) 0.0486(10) Uani 1 1 d . .
C057 C 0.4679(2) 0.91922(14) 0.14059(14) 0.0510(10) Uani 1 1 d . .
C058 C 0.81883(19) 0.60593(13) 0.33961(13) 0.0463(10) Uani 1 1 d . .
C059 C 0.67207(18) 1.02802(13) 0.40463(14) 0.0456(9) Uani 1 1 d . .
H059 H 0.657012 1.028623 0.378426 0.055 Uiso 1 1 calc R U
C05A C 0.6990(2) 0.53159(15) 0.41028(15) 0.0574(11) Uani 1 1 d . .
C05B C 0.5677(2) 0.89304(14) 0.07764(14) 0.0514(10) Uani 1 1 d . .
H05B H 0.588344 0.882065 0.047603 0.062 Uiso 1 1 calc R U
C05C C 0.6902(2) 0.99701(14) 0.14034(14) 0.0474(10) Uani 1 1 d . .
H05F H 0.670393 0.983271 0.169162 0.057 Uiso 1 1 calc R U
C05D C 0.7518(2) 0.56201(16) 0.46096(15) 0.0573(11) Uani 1 1 d . .
C05E C 0.64788(18) 1.00496(13) 0.44548(13) 0.0439(9) Uani 1 1 d . .
C05F C 0.9479(2) 0.64510(14) 0.12910(14) 0.0493(10) Uani 1 1 d . .
C05G C 0.50077(19) 0.68015(14) 0.24722(16) 0.0537(11) Uani 1 1 d . .
C05H C 0.51284(19) 0.92872(13) 0.16547(14) 0.0469(10) Uani 1 1 d . .
C05I C 0.16877(19) 0.76716(15) 0.23790(15) 0.0526(10) Uani 1 1 d . .
H05I H 0.165677 0.786862 0.210165 0.063 Uiso 1 1 calc R U
C05J C 0.21858(19) 0.78645(15) 0.25780(15) 0.0517(10) Uani 1 1 d . .
H05A H 0.201670 0.819967 0.267760 0.062 Uiso 1 1 calc R U
H05C H 0.224170 0.766455 0.284462 0.062 Uiso 1 1 calc R U
C05K C 0.8104(2) 0.75889(14) 0.42571(14) 0.0483(10) Uani 1 1 d . .
H05K H 0.843072 0.774002 0.432798 0.058 Uiso 1 1 calc R U
C05L C 0.4921(2) 1.02681(14) 0.08993(15) 0.0529(10) Uani 1 1 d . .
H05L H 0.474650 1.015885 0.067942 0.064 Uiso 1 1 calc R U
C05M C 0.4746(2) 1.07046(15) 0.16214(14) 0.0525(10) Uani 1 1 d . .
C05N C 0.4995(2) 0.66181(14) 0.20518(15) 0.0510(10) Uani 1 1 d . .
N05O N 0.5883(2) 0.50462(16) 0.14990(16) 0.0850(12) Uani 1 1 d . .
H05O H 0.629785 0.504702 0.149320 0.102 Uiso 1 1 calc R U
C05P C 0.8217(2) 1.05881(15) 0.20900(14) 0.0559(11) Uani 1 1 d . .
C05Q C 0.7724(2) 1.07485(14) 0.37697(13) 0.0478(10) Uani 1 1 d . .
C05R C 0.48439(19) 0.94722(14) 0.21056(14) 0.0491(10) Uani 1 1 d . .
C05S C 0.8800(2) 0.65795(14) 0.13067(14) 0.0495(10) Uani 1 1 d . .
C05T C 0.4559(2) 0.73833(14) 0.38595(17) 0.0549(11) Uani 1 1 d . .
C05U C 0.4859(2) 0.75835(14) 0.41779(15) 0.0551(11) Uani 1 1 d . .
C05V C 0.5315(2) 0.91940(15) 0.59841(13) 0.0505(10) Uani 1 1 d . .
H05D H 0.526342 0.954446 0.603072 0.061 Uiso 1 1 calc R U
H05E H 0.579565 0.907203 0.587558 0.061 Uiso 1 1 calc R U
C05W C 0.6240(2) 0.62438(15) 0.09769(16) 0.0595(11) Uani 1 1 d . .
C05X C 0.4445(2) 0.54748(15) 0.27708(18) 0.0615(12) Uani 1 1 d . .
C05Y C 0.6399(2) 0.83550(14) 0.48035(14) 0.0521(10) Uani 1 1 d . .
H05Y H 0.663864 0.846961 0.498180 0.063 Uiso 1 1 calc R U
C05Z C 0.4368(2) 0.65329(15) 0.19963(17) 0.0608(12) Uani 1 1 d . .
C060 C 0.62086(19) 0.82978(14) 0.40560(14) 0.0497(10) Uani 1 1 d . .
C061 C 0.4151(2) 0.95501(14) 0.23155(15) 0.0515(10) Uani 1 1 d . .
C062 C 0.7666(2) 0.73481(15) 0.45925(14) 0.0543(11) Uani 1 1 d . .
C063 C 0.7541(2) 1.11296(15) 0.34968(15) 0.0561(11) Uani 1 1 d . .
C064 C 0.5150(2) 0.55038(15) 0.26984(17) 0.0616(12) Uani 1 1 d . .
C065 C 1.0145(2) 1.00532(16) 0.07008(14) 0.0557(11) Uani 1 1 d . .
H06A H 0.991086 1.037237 0.081667 0.067 Uiso 1 1 calc R U
H06B H 0.999283 0.997862 0.044161 0.067 Uiso 1 1 calc R U
C066 C 0.5602(2) 1.01906(14) 0.08420(14) 0.0491(10) Uani 1 1 d . .
H066 H 0.589130 1.002983 0.058080 0.059 Uiso 1 1 calc R U
C067 C 0.8743(2) 1.11655(15) 0.31179(15) 0.0554(11) Uani 1 1 d . .
C068 C 0.5582(2) 0.63486(15) 0.13213(16) 0.0574(11) Uani 1 1 d . .
C069 C 0.4986(2) 0.90168(14) 0.09483(15) 0.0535(11) Uani 1 1 d . .
C06A C 0.4412(2) 0.69172(14) 0.28237(16) 0.0545(11) Uani 1 1 d . .
C06B C 0.5904(2) 0.80741(14) 0.50014(15) 0.0581(12) Uani 1 1 d . .
H06C H 0.581412 0.799100 0.531513 0.070 Uiso 1 1 calc R U
C06C C 0.82313(19) 1.00375(13) 0.27582(13) 0.0459(9) Uani 1 1 d . .
C06D C 0.9277(2) 1.02839(15) 0.22447(14) 0.0528(10) Uani 1 1 d . .
H06D H 0.974540 1.027052 0.216618 0.063 Uiso 1 1 calc R U
C06E C 0.4944(2) 0.58086(14) 0.34190(16) 0.0533(11) Uani 1 1 d . .
C06F C 0.3761(2) 1.05929(17) 0.13834(15) 0.0592(11) Uani 1 1 d . .
C06G C 0.4791(2) 0.73586(14) 0.33893(16) 0.0569(11) Uani 1 1 d . .
H06G H 0.515684 0.749666 0.319624 0.068 Uiso 1 1 calc R U
N06H N 0.5732(2) 0.45407(17) 0.41952(16) 0.0899(14) Uani 1 1 d . .
C06I C 0.6720(2) 0.68401(15) 0.47956(15) 0.0566(11) Uani 1 1 d . .
H06I H 0.670856 0.682385 0.510657 0.068 Uiso 1 1 calc R U
C06J C 0.9798(2) 0.68830(15) 0.05632(14) 0.0538(10) Uani 1 1 d . .
H06J H 1.013770 0.698281 0.031383 0.065 Uiso 1 1 calc R U
C06K C 0.8398(2) 0.61526(14) 0.42583(14) 0.0507(10) Uani 1 1 d . .
H06K H 0.847297 0.618045 0.454416 0.061 Uiso 1 1 calc R U
C06L C 0.5001(2) 0.89399(15) 0.64333(13) 0.0558(11) Uani 1 1 d . .
H06L H 0.451678 0.907027 0.653364 0.067 Uiso 1 1 calc R U
C06M C 0.4243(2) 0.57967(15) 0.35287(17) 0.0611(12) Uani 1 1 d . .
H06M H 0.395363 0.589827 0.381559 0.073 Uiso 1 1 calc R U
O06N O 0.5365(3) 0.34625(18) 0.14193(16) 0.1227(15) Uani 1 1 d . .
N06O N 0.6114(2) 0.47600(16) 0.43612(15) 0.0827(13) Uani 1 1 d . .
C06P C 0.7065(2) 0.53398(16) 0.45442(15) 0.0608(12) Uani 1 1 d . .
H06P H 0.680974 0.516785 0.479207 0.073 Uiso 1 1 calc R U
C06Q C 0.8930(2) 1.05610(16) 0.19827(14) 0.0572(11) Uani 1 1 d . .
H06Q H 0.916161 1.073668 0.172798 0.069 Uiso 1 1 calc R U
C06R C 0.6869(2) 0.61919(14) 0.10337(16) 0.0555(11) Uani 1 1 d . .
H06R H 0.698117 0.622564 0.130559 0.067 Uiso 1 1 calc R U
C06T C 0.4655(2) 0.74645(15) 0.46555(17) 0.0623(12) Uani 1 1 d . .
H06T H 0.430009 0.728216 0.477705 0.075 Uiso 1 1 calc R U
C06U C 0.8022(2) 0.59816(16) 0.04605(16) 0.0575(11) Uani 1 1 d . .
C06V C 0.5824(2) 0.61935(14) 0.36632(16) 0.0560(11) Uani 1 1 d . .
H06V H 0.617366 0.618233 0.338740 0.067 Uiso 1 1 calc R U
C06W C 0.3718(2) 0.94370(16) 0.20640(16) 0.0587(11) Uani 1 1 d . .
H06W H 0.325060 0.947864 0.220033 0.070 Uiso 1 1 calc R U
C06X C 0.8065(2) 1.13544(15) 0.31550(14) 0.0568(11) Uani 1 1 d . .
C06Y C 0.9041(2) 0.61526(16) -0.01046(17) 0.0628(12) Uani 1 1 d . .
H06Y H 0.925584 0.631172 -0.037650 0.075 Uiso 1 1 calc R U
C06Z C 0.8048(3) 1.11240(17) 0.14297(17) 0.0630(12) Uani 1 1 d . .
C070 C 0.1919(2) 0.71390(15) 0.22423(16) 0.0612(11) Uani 1 1 d . .
H07E H 0.234964 0.711136 0.200941 0.092 Uiso 1 1 calc R U
H07F H 0.159078 0.702616 0.212162 0.092 Uiso 1 1 calc R U
H07G H 0.196191 0.694231 0.250950 0.092 Uiso 1 1 calc R U
C071 C 0.6341(2) 0.49810(14) 0.36178(17) 0.0609(12) Uani 1 1 d . .
H071 H 0.651775 0.512700 0.333002 0.073 Uiso 1 1 calc R U
C072 C 1.0240(2) 0.59956(17) 0.17354(17) 0.0606(11) Uani 1 1 d . .
C073 C 0.9429(2) 0.58328(16) 0.01384(16) 0.0616(12) Uani 1 1 d . .
C074 C 0.5612(2) 0.53551(15) 0.22600(17) 0.0614(12) Uani 1 1 d . .
C075 C 0.5457(2) 1.06165(14) 0.15511(14) 0.0501(10) Uani 1 1 d . .
C076 C 1.1419(2) 0.75417(18) 0.11297(16) 0.0653(12) Uani 1 1 d . .
H07A H 1.140871 0.719242 0.118911 0.078 Uiso 1 1 calc R U
H07B H 1.146257 0.768411 0.140339 0.078 Uiso 1 1 calc R U
C077 C 0.6293(2) 0.66054(14) 0.46531(15) 0.0556(11) Uani 1 1 d . .
H077 H 0.600429 0.641942 0.486667 0.067 Uiso 1 1 calc R U
C078 C 0.3998(2) 0.56298(15) 0.31985(18) 0.0618(12) Uani 1 1 d . .
C079 C 0.8357(2) 0.62254(15) 0.00602(16) 0.0606(11) Uani 1 1 d . .
H079 H 0.810517 0.644215 -0.009617 0.073 Uiso 1 1 calc R U
C07A C 1.1090(2) 0.94213(17) 0.28734(16) 0.0630(12) Uani 1 1 d . .
H07K H 1.116330 0.976440 0.286940 0.076 Uiso 1 1 calc R U
C07B C 0.5215(2) 0.60198(14) 0.37474(17) 0.0579(12) Uani 1 1 d . .
C07C C 0.8378(2) 0.56602(17) 0.06964(15) 0.0620(12) Uani 1 1 d . .
C07D C 0.5796(2) 0.43066(15) 0.30441(18) 0.0629(12) Uani 1 1 d . .
C07E C 1.0116(3) 0.51871(17) 0.06234(18) 0.0693(13) Uani 1 1 d . .
C07F C 0.4832(2) 0.87560(17) 0.02540(16) 0.0642(12) Uani 1 1 d . .
H07C H 0.509213 0.843509 0.027135 0.077 Uiso 1 1 calc R U
H07D H 0.513631 0.897118 0.006471 0.077 Uiso 1 1 calc R U
C07G C 0.3781(2) 0.68393(15) 0.27533(18) 0.0595(12) Uani 1 1 d . .
H07L H 0.337677 0.692367 0.298435 0.071 Uiso 1 1 calc R U
C07H C 0.4681(3) 0.42147(16) 0.29713(19) 0.0675(13) Uani 1 1 d . .
C07I C 0.3977(2) 0.92691(15) 0.16274(16) 0.0580(11) Uani 1 1 d . .
H07I H 0.368111 0.920209 0.146798 0.070 Uiso 1 1 calc R U
C07J C 0.3266(2) 0.98924(17) 0.30147(17) 0.0635(12) Uani 1 1 d . .
C07K C 1.0337(2) 0.93996(15) 0.30737(15) 0.0540(10) Uani 1 1 d . .
H07M H 1.025063 0.906320 0.307900 0.065 Uiso 1 1 calc R U
H07N H 1.018363 0.951563 0.338923 0.065 Uiso 1 1 calc R U
C07L C 0.3766(2) 0.66474(16) 0.23608(18) 0.0612(12) Uani 1 1 d . .
H07O H 0.335479 0.658870 0.232760 0.073 Uiso 1 1 calc R U
C07M C 0.4985(2) 0.62443(16) 0.12358(17) 0.0642(12) Uani 1 1 d . .
H07P H 0.500300 0.612335 0.095124 0.077 Uiso 1 1 calc R U
C07N C 0.5401(3) 0.41469(16) 0.27783(19) 0.0713(14) Uani 1 1 d . .
C07O C 0.6500(2) 0.50302(16) 0.40208(17) 0.0638(12) Uani 1 1 d . .
C07P C 0.4390(2) 0.63223(17) 0.15721(16) 0.0615(12) Uani 1 1 d . .
C07Q C 0.2664(2) 1.02079(18) 0.37948(16) 0.0653(12) Uani 1 1 d . .
C07R C 0.9213(2) 0.78076(18) -0.04698(15) 0.0656(12) Uani 1 1 d . .
H07H H 0.889702 0.808443 -0.031643 0.079 Uiso 1 1 calc R U
H07J H 0.899427 0.764653 -0.065047 0.079 Uiso 1 1 calc R U
C07T C 0.3694(2) 1.10442(17) 0.20421(15) 0.0641(12) Uani 1 1 d . .
C07U C 0.5399(3) 0.51774(17) 0.19177(17) 0.0667(12) Uani 1 1 d . .
C07V C 0.9263(3) 1.13741(17) 0.27667(16) 0.0675(12) Uani 1 1 d . .
C07W C 0.9110(2) 0.55747(16) 0.05389(16) 0.0595(11) Uani 1 1 d . .
C07X C 1.0156(2) 0.57456(17) -0.00152(19) 0.0692(13) Uani 1 1 d . .
C07Y C 1.0496(3) 0.4815(2) 0.0883(2) 0.0712(13) Uani 1 1 d . .
C07Z C 0.3379(2) 1.08603(18) 0.17532(18) 0.0707(13) Uani 1 1 d . .
H07Z H 0.290927 1.092097 0.181447 0.085 Uiso 1 1 calc R U
C080 C 0.4254(3) 0.52926(17) 0.24107(19) 0.0707(13) Uani 1 1 d . .
H080 H 0.379869 0.526793 0.245399 0.085 Uiso 1 1 calc R U
O081 O 0.7628(3) 1.26129(17) 0.24693(17) 0.150(2) Uani 1 1 d . .
O082 O 0.2359(2) 0.76577(17) 0.3981(3) 0.179(3) Uani 1 1 d . .
C083 C 1.0488(3) 0.54186(17) 0.02275(19) 0.0715(14) Uani 1 1 d . .
H083 H 1.095859 0.534939 0.013075 0.086 Uiso 1 1 calc R U
O1 O 0.8577(3) 1.24795(19) 0.1934(2) 0.148(2) Uani 1 1 d . .
C085 C 0.4779(2) 0.45660(15) 0.36497(17) 0.0627(12) Uani 1 1 d . .
H085 H 0.457722 0.469903 0.394170 0.075 Uiso 1 1 calc R U
C086 C 0.4704(3) 0.51544(17) 0.20095(18) 0.0700(13) Uani 1 1 d . .
H086 H 0.455180 0.503820 0.178136 0.084 Uiso 1 1 calc R U
C087 C 0.8037(3) 0.7612(2) 0.52047(16) 0.0778(14) Uani 1 1 d . .
H08R H 0.797539 0.794783 0.508836 0.093 Uiso 1 1 calc R U
H08S H 0.851163 0.747788 0.508487 0.093 Uiso 1 1 calc R U
C088 C 0.8385(4) 1.19209(17) 0.25792(17) 0.0797(16) Uani 1 1 d . .
C089 C 0.4283(2) 0.87138(19) 0.00366(17) 0.0739(13) Uani 1 1 d . .
H089 H 0.403812 0.904279 0.000870 0.089 Uiso 1 1 calc R U
C08A C 1.0694(2) 0.55034(18) 0.23125(17) 0.0717(13) Uani 1 1 d . .
C08B C 0.9848(2) 0.7982(2) -0.07816(17) 0.0747(13) Uani 1 1 d . .
H08F H 1.015444 0.769879 -0.094012 0.090 Uiso 1 1 calc R U
C08D C 0.7255(3) 0.5449(2) 0.54324(16) 0.0798(15) Uani 1 1 d . .
H08A H 0.737798 0.509583 0.540797 0.096 Uiso 1 1 calc R U
H08B H 0.676937 0.552976 0.548198 0.096 Uiso 1 1 calc R U
C08E C 1.0885(2) 1.00579(17) 0.05510(15) 0.0644(12) Uani 1 1 d . .
H08T H 1.103227 1.012166 0.081941 0.077 Uiso 1 1 calc R U
C08F C 1.1447(2) 0.91303(18) 0.31959(18) 0.0729(13) Uani 1 1 d . .
H08X H 1.130121 0.928288 0.349271 0.109 Uiso 1 1 calc R U
H08Y H 1.192846 0.912176 0.306844 0.109 Uiso 1 1 calc R U
H H 1.133848 0.880126 0.323158 0.109 Uiso 1 1 calc R U
C08G C 0.5482(3) 0.45125(15) 0.34636(17) 0.0636(12) Uani 1 1 d . .
C08H C 0.7576(3) 1.16708(17) 0.08931(17) 0.0707(13) Uani 1 1 d . .
C08I C 0.4390(3) 0.44256(17) 0.34081(19) 0.0712(13) Uani 1 1 d . .
H08I H 0.392068 0.446943 0.353314 0.085 Uiso 1 1 calc R U
C08J C 1.1351(2) 0.9239(2) 0.23830(17) 0.0802(15) Uani 1 1 d . .
H08Z H 1.124188 0.891497 0.237519 0.120 Uiso 1 1 calc R U
HA H 1.183479 0.923136 0.227597 0.120 Uiso 1 1 calc R U
HB H 1.114381 0.945653 0.218584 0.120 Uiso 1 1 calc R U
C08K C 0.0995(2) 0.77417(19) 0.27387(17) 0.0706(13) Uani 1 1 d . .
H08G H 0.102596 0.756996 0.302079 0.106 Uiso 1 1 calc R U
H08H H 0.067246 0.761393 0.262402 0.106 Uiso 1 1 calc R U
H08J H 0.085158 0.808534 0.279822 0.106 Uiso 1 1 calc R U
C08L C 0.3288(3) 1.1376(2) 0.24480(19) 0.0788(15) Uani 1 1 d . .
C08M C 0.9067(3) 1.17507(19) 0.25079(19) 0.0806(14) Uani 1 1 d . .
H08M H 0.938984 1.189715 0.228040 0.097 Uiso 1 1 calc R U
C08N C 0.5312(3) 0.90634(19) 0.67932(15) 0.0725(13) Uani 1 1 d . .
H08K H 0.579276 0.895615 0.669414 0.109 Uiso 1 1 calc R U
H08L H 0.511496 0.890088 0.708115 0.109 Uiso 1 1 calc R U
H08N H 0.522909 0.941223 0.683505 0.109 Uiso 1 1 calc R U
C08O C 0.5785(4) 0.4916(2) 0.1094(2) 0.0883(16) Uani 1 1 d . .
C08P C 1.1049(2) 1.04723(18) 0.01870(17) 0.0734(13) Uani 1 1 d . .
H08U H 1.090022 1.041516 -0.007512 0.110 Uiso 1 1 calc R U
H08V H 1.153024 1.047885 0.008876 0.110 Uiso 1 1 calc R U
H08W H 1.082021 1.078152 0.032003 0.110 Uiso 1 1 calc R U
C08Q C 0.4288(3) 0.40680(19) 0.2700(2) 0.0786(14) Uani 1 1 d . .
C08R C 0.5064(3) 0.83904(17) 0.63727(16) 0.0729(13) Uani 1 1 d . .
H08O H 0.484883 0.833086 0.614414 0.109 Uiso 1 1 calc R U
H08P H 0.484809 0.823915 0.666261 0.109 Uiso 1 1 calc R U
H08Q H 0.553515 0.825383 0.627303 0.109 Uiso 1 1 calc R U
C08T C 0.7844(3) 1.21125(18) 0.09989(19) 0.0853(15) Uani 1 1 d . .
H08 H 0.754409 1.225766 0.127900 0.128 Uiso 1 1 calc R U
HC H 0.787067 1.234804 0.074759 0.128 Uiso 1 1 calc R U
HD H 0.828735 1.201391 0.103782 0.128 Uiso 1 1 calc R U
O08U O 0.4299(3) 0.6984(2) 0.05159(16) 0.1357(17) Uani 1 1 d . .
C08V C 0.8026(3) 1.14236(19) 0.04547(17) 0.0858(16) Uani 1 1 d . .
H7BA H 0.848399 1.135258 0.047327 0.129 Uiso 1 1 calc R U
HE H 0.801249 1.163805 0.019273 0.129 Uiso 1 1 calc R U
HF H 0.786771 1.112329 0.041980 0.129 Uiso 1 1 calc R U
O08W O 0.5777(3) 1.2451(2) 0.2035(2) 0.154(2) Uani 1 1 d . .
C08X C 0.4608(3) 0.8509(2) -0.04468(17) 0.0798(14) Uani 1 1 d . .
H08C H 0.493032 0.871431 -0.062311 0.120 Uiso 1 1 calc R U
H08D H 0.426339 0.850301 -0.059852 0.120 Uiso 1 1 calc R U
H08E H 0.483550 0.818200 -0.042386 0.120 Uiso 1 1 calc R U
C08Y C 0.4371(3) 0.7198(2) 0.56027(18) 0.0835(16) Uani 1 1 d . .
H8BA H 0.448985 0.689207 0.543705 0.100 Uiso 1 1 calc R U
HG H 0.392377 0.734858 0.558815 0.100 Uiso 1 1 calc R U
O08Z O 0.7694(3) 0.8276(2) -0.12133(17) 0.1465(19) Uani 1 1 d . .
C090 C 0.5335(4) 0.38071(17) 0.2133(2) 0.0852(17) Uani 1 1 d . .
C091 C 1.1167(2) 0.58520(19) 0.23491(18) 0.0769(14) Uani 1 1 d . .
H09U H 1.139746 0.596438 0.204456 0.115 Uiso 1 1 calc R U
H09V H 1.149414 0.568535 0.249547 0.115 Uiso 1 1 calc R U
H09W H 1.091041 0.612808 0.253070 0.115 Uiso 1 1 calc R U
C092 C 0.2481(3) 1.0719(2) 0.3631(2) 0.0896(16) Uani 1 1 d . .
H09A H 0.287230 1.088614 0.355401 0.134 Uiso 1 1 calc R U
H09B H 0.212603 1.089062 0.387181 0.134 Uiso 1 1 calc R U
H09C H 0.232791 1.070815 0.336144 0.134 Uiso 1 1 calc R U
C093 C 0.7458(3) 0.5632(2) 0.58267(17) 0.0834(15) Uani 1 1 d . .
H093 H 0.722196 0.546613 0.611128 0.100 Uiso 1 1 calc R U
C094 C 0.3781(3) 0.8391(2) 0.03362(19) 0.0881(16) Uani 1 1 d . .
H09D H 0.401826 0.807152 0.037791 0.132 Uiso 1 1 calc R U
H09E H 0.344173 0.836033 0.018619 0.132 Uiso 1 1 calc R U
H09F H 0.356781 0.853816 0.063277 0.132 Uiso 1 1 calc R U
C095 C 0.5668(4) 0.3576(2) 0.1683(3) 0.0954(18) Uani 1 1 d . .
C096 C 1.0315(3) 0.5315(2) 0.27870(19) 0.0906(17) Uani 1 1 d . .
H09X H 1.004317 0.558589 0.296925 0.136 Uiso 1 1 calc R U
H09Y H 1.063478 0.515019 0.294016 0.136 Uiso 1 1 calc R U
HH H 1.002686 0.508873 0.275101 0.136 Uiso 1 1 calc R U
C097 C 0.2092(2) 0.9898(2) 0.38780(19) 0.0859(16) Uani 1 1 d . .
H09G H 0.193537 0.991364 0.360722 0.129 Uiso 1 1 calc R U
H09H H 0.172395 1.002175 0.413814 0.129 Uiso 1 1 calc R U
H09I H 0.225586 0.956291 0.394085 0.129 Uiso 1 1 calc R U
C098 C 0.2916(3) 1.0197(2) 0.42156(18) 0.0895(16) Uani 1 1 d . .
H09J H 0.307062 0.986407 0.429037 0.134 Uiso 1 1 calc R U
H09K H 0.255453 1.033524 0.447272 0.134 Uiso 1 1 calc R U
H09L H 0.328505 1.038636 0.415186 0.134 Uiso 1 1 calc R U
C099 C 0.2987(3) 0.5433(2) 0.16695(19) 0.0836(15) Uani 1 1 d . .
H9BA H 0.336401 0.517736 0.164902 0.125 Uiso 1 1 calc R U
HI H 0.258538 0.528891 0.169655 0.125 Uiso 1 1 calc R U
HJ H 0.291921 0.562641 0.193689 0.125 Uiso 1 1 calc R U
C09A C 0.4616(3) 0.38695(19) 0.2281(2) 0.0857(16) Uani 1 1 d . .
H09M H 0.437415 0.377590 0.209356 0.103 Uiso 1 1 calc R U
C09C C 1.1047(3) 0.5091(2) 0.1976(2) 0.0902(17) Uani 1 1 d . .
H09Z H 1.071224 0.492143 0.191598 0.135 Uiso 1 1 calc R U
HK H 1.134178 0.486458 0.211000 0.135 Uiso 1 1 calc R U
HL H 1.130768 0.522595 0.169140 0.135 Uiso 1 1 calc R U
C09D C 0.2850(3) 0.5802(3) 0.36863(18) 0.0955(19) Uani 1 1 d . .
H4AA H 0.292984 0.612971 0.373452 0.115 Uiso 1 1 calc R U
HM H 0.290926 0.559462 0.394759 0.115 Uiso 1 1 calc R U
C09E C 0.3806(3) 0.5933(3) 0.11473(19) 0.101(2) Uani 1 1 d . .
H0CA H 0.416659 0.565639 0.110467 0.121 Uiso 1 1 calc R U
HN H 0.389134 0.613737 0.086757 0.121 Uiso 1 1 calc R U
C09F C 1.2008(2) 0.7621(3) 0.0726(2) 0.0948(19) Uani 1 1 d . .
H09N H 1.196957 0.797038 0.063696 0.114 Uiso 1 1 calc R U
C09G C 0.8197(4) 1.2363(2) 0.2294(3) 0.1025(19) Uani 1 1 d . .
C09H C 0.6857(3) 1.1772(2) 0.0869(2) 0.0966(18) Uani 1 1 d . .
H1CA H 0.669050 1.146613 0.086681 0.145 Uiso 1 1 calc R U
HO H 0.684148 1.195771 0.059121 0.145 Uiso 1 1 calc R U
HP H 0.657904 1.195535 0.113410 0.145 Uiso 1 1 calc R U
C09I C 1.1259(3) 0.9565(2) 0.03497(19) 0.0926(18) Uani 1 1 d . .
H5AA H 1.113096 0.930712 0.057346 0.139 Uiso 1 1 calc R U
HQ H 1.173923 0.956679 0.027475 0.139 Uiso 1 1 calc R U
HR H 1.114066 0.950995 0.007416 0.139 Uiso 1 1 calc R U
C09J C 0.2796(2) 1.0431(2) 0.1168(2) 0.0858(16) Uani 1 1 d . .
H6AA H 0.259242 1.077231 0.117314 0.103 Uiso 1 1 calc R U
HS H 0.260500 1.028088 0.146839 0.103 Uiso 1 1 calc R U
C09K C 1.0457(3) 1.1389(3) 0.2405(2) 0.110(2) Uani 1 1 d . .
H09 H 1.049456 1.170058 0.252057 0.132 Uiso 1 1 calc R U
HT H 1.037386 1.144734 0.210429 0.132 Uiso 1 1 calc R U
C09L C 0.3131(3) 0.5755(3) 0.1241(2) 0.110(2) Uani 1 1 d . .
H2CA H 0.319643 0.553044 0.098763 0.132 Uiso 1 1 calc R U
C09M C 0.5991(3) 0.5081(2) 0.0088(2) 0.0955(17) Uani 1 1 d . .
H7AA H 0.552962 0.501957 0.020494 0.143 Uiso 1 1 calc R U
HU H 0.613641 0.505587 -0.024338 0.143 Uiso 1 1 calc R U
HV H 0.602296 0.540518 0.017073 0.143 Uiso 1 1 calc R U
C09N C 0.7230(4) 0.6181(2) 0.5890(2) 0.110(2) Uani 1 1 d . .
H09O H 0.752409 0.635840 0.565123 0.165 Uiso 1 1 calc R U
H09P H 0.724945 0.627062 0.618793 0.165 Uiso 1 1 calc R U
H09Q H 0.677301 0.626131 0.587190 0.165 Uiso 1 1 calc R U
C09O C 0.2646(3) 1.0168(2) 0.0795(2) 0.0890(16) Uani 1 1 d . .
H8AA H 0.215240 1.021878 0.085419 0.107 Uiso 1 1 calc R U
C09P C 0.2931(3) 1.0374(2) 0.0337(2) 0.0979(18) Uani 1 1 d . .
H9AA H 0.271142 1.070453 0.031644 0.147 Uiso 1 1 calc R U
HW H 0.286279 1.017885 0.010735 0.147 Uiso 1 1 calc R U
HX H 0.340877 1.037604 0.028442 0.147 Uiso 1 1 calc R U
C09Q C 0.7838(3) 0.7607(3) 0.57221(19) 0.1007(19) Uani 1 1 d . .
H1BA H 0.788444 0.726347 0.582922 0.121 Uiso 1 1 calc R U
C09R C 0.8214(3) 0.5499(2) 0.57648(19) 0.0925(17) Uani 1 1 d . .
H09R H 0.834111 0.515100 0.572605 0.139 Uiso 1 1 calc R U
H09S H 0.831913 0.559373 0.603357 0.139 Uiso 1 1 calc R U
H09T H 0.846122 0.566832 0.549569 0.139 Uiso 1 1 calc R U
C09S C 1.1169(3) 0.5890(2) -0.0589(3) 0.112(2) Uani 1 1 d . .
H3CA H 1.129720 0.554664 -0.066873 0.134 Uiso 1 1 calc R U
HY H 1.139295 0.595478 -0.036247 0.134 Uiso 1 1 calc R U
C09T C 0.6427(3) 0.4718(2) 0.02895(19) 0.0971(18) Uani 1 1 d . .
C09U C 0.4373(3) 0.7105(2) 0.6095(2) 0.1007(19) Uani 1 1 d . .
H4CA H 0.427473 0.741706 0.625594 0.121 Uiso 1 1 calc R U
C09V C 1.0202(3) 0.8217(2) -0.0493(2) 0.0947(17) Uani 1 1 d . .
H1AA H 0.989314 0.847754 -0.031643 0.142 Uiso 1 1 calc R U
HZ H 1.058938 0.834640 -0.069466 0.142 Uiso 1 1 calc R U
H5DA H 1.034779 0.797369 -0.028642 0.142 Uiso 1 1 calc R U
C09W C 1.1116(3) 1.1025(3) 0.2362(2) 0.105(2) Uani 1 1 d . .
H2AA H 1.149371 1.119660 0.218753 0.127 Uiso 1 1 calc R U
C09X C 0.9657(3) 0.8340(2) -0.11415(19) 0.1001(18) Uani 1 1 d . .
H3AA H 0.940260 0.818899 -0.129943 0.150 Uiso 1 1 calc R U
H6DA H 1.006109 0.842690 -0.136131 0.150 Uiso 1 1 calc R U
H7DA H 0.938525 0.863010 -0.099137 0.150 Uiso 1 1 calc R U
C09Y C 0.6467(3) 1.1735(2) 0.2393(2) 0.0989(18) Uani 1 1 d . .
H3DA H 0.603942 1.165779 0.258876 0.148 Uiso 1 1 calc R U
H8DA H 0.679633 1.168357 0.256347 0.148 Uiso 1 1 calc R U
H9DA H 0.661699 1.152678 0.212867 0.148 Uiso 1 1 calc R U
C09Z C 0.5041(3) 0.6836(2) 0.6122(2) 0.115(2) Uani 1 1 d . .
H5CA H 0.514379 0.653835 0.595062 0.172 Uiso 1 1 calc R U
H0EA H 0.501988 0.675782 0.643996 0.172 Uiso 1 1 calc R U
H1EA H 0.538855 0.703906 0.599198 0.172 Uiso 1 1 calc R U
C0A1 C 0.2621(3) 0.6107(3) 0.1194(3) 0.132(3) Uani 1 1 d . .
H6CA H 0.227696 0.595618 0.112405 0.198 Uiso 1 1 calc R U
H2EA H 0.279665 0.633049 0.094588 0.198 Uiso 1 1 calc R U
H3EA H 0.242902 0.628308 0.147709 0.198 Uiso 1 1 calc R U
C0A2 C 1.1380(3) 0.6199(2) -0.1003(3) 0.141(3) Uani 1 1 d . .
H0A2 H 1.112211 0.615506 -0.121786 0.169 Uiso 1 1 calc R U
C0A3 C 0.2357(3) 0.4734(3) 0.2887(2) 0.115(2) Uani 1 1 d . .
H0AA H 0.266650 0.483547 0.303245 0.173 Uiso 1 1 calc R U
H0AB H 0.189938 0.483543 0.306994 0.173 Uiso 1 1 calc R U
H0AC H 0.242676 0.488313 0.258295 0.173 Uiso 1 1 calc R U
C0A5 C 1.2001(3) 0.7322(3) 0.0317(2) 0.124(3) Uani 1 1 d . .
H0AD H 1.205345 0.697858 0.039781 0.187 Uiso 1 1 calc R U
H0AE H 1.236687 0.738683 0.005174 0.187 Uiso 1 1 calc R U
H0AF H 1.157691 0.741430 0.024648 0.187 Uiso 1 1 calc R U
C0A6 C 0.6578(3) 0.8330(2) -0.0546(2) 0.1067(19) Uani 1 1 d . .
H0DA H 0.650588 0.867816 -0.060173 0.160 Uiso 1 1 calc R U
H4EA H 0.640480 0.825930 -0.022087 0.160 Uiso 1 1 calc R U
H5EA H 0.634588 0.817053 -0.071461 0.160 Uiso 1 1 calc R U
C0A8 C 0.5444(3) 0.7134(2) -0.0053(2) 0.1063(19) Uani 1 1 d . .
H2DA H 0.528902 0.747759 0.000103 0.159 Uiso 1 1 calc R U
H6EA H 0.571745 0.708973 -0.036819 0.159 Uiso 1 1 calc R U
H7EA H 0.570885 0.700714 0.015247 0.159 Uiso 1 1 calc R U
C0AA C 0.3199(4) 0.4021(3) 0.2607(3) 0.133(3) Uani 1 1 d . .
H0AG H 0.326269 0.366698 0.257577 0.159 Uiso 1 1 calc R U
H0AH H 0.332365 0.416967 0.229922 0.159 Uiso 1 1 calc R U
C0AB C 0.2479(4) 0.4199(3) 0.2849(3) 0.130(3) Uani 1 1 d . .
H0AI H 0.237409 0.405515 0.316352 0.156 Uiso 1 1 calc R U
C0AC C 0.2857(4) 0.9637(2) 0.0834(3) 0.119(2) Uani 1 1 d . .
H0AV H 0.333473 0.957443 0.080143 0.179 Uiso 1 1 calc R U
H0AW H 0.276085 0.947341 0.059437 0.179 Uiso 1 1 calc R U
H0AX H 0.261205 0.951704 0.113158 0.179 Uiso 1 1 calc R U
C0AD C 0.7389(4) 0.7480(3) -0.0745(2) 0.124(2) Uani 1 1 d . .
H1DA H 0.708323 0.743793 -0.091842 0.187 Uiso 1 1 calc R U
H8EA H 0.722172 0.735720 -0.043344 0.187 Uiso 1 1 calc R U
H9EA H 0.782923 0.730281 -0.088819 0.187 Uiso 1 1 calc R U
C0AF C 0.2141(3) 0.5821(3) 0.3656(3) 0.117(2) Uani 1 1 d . .
H0AY H 0.206515 0.549385 0.359360 0.141 Uiso 1 1 calc R U
C0AG C 0.1303(3) 0.7783(3) 0.3915(3) 0.117(2) Uani 1 1 d . .
H4DA H 0.144723 0.751310 0.370534 0.175 Uiso 1 1 calc R U
H0FA H 0.097147 0.801582 0.382154 0.175 Uiso 1 1 calc R U
H1FA H 0.110754 0.766239 0.422315 0.175 Uiso 1 1 calc R U
C0AH C 0.7175(4) 0.4764(3) 0.0046(2) 0.128(2) Uani 1 1 d . .
H0AZ H 0.725627 0.509130 0.008051 0.192 Uiso 1 1 calc R U
H2FA H 0.727554 0.469828 -0.027777 0.192 Uiso 1 1 calc R U
H3FA H 0.746040 0.453249 0.018223 0.192 Uiso 1 1 calc R U
C0AI C 1.1240(4) 0.6749(3) -0.0859(3) 0.146(3) Uani 1 1 d . .
H7CA H 1.076241 0.684173 -0.072123 0.219 Uiso 1 1 calc R U
H4FA H 1.139214 0.695250 -0.112905 0.219 Uiso 1 1 calc R U
H5FA H 1.148038 0.678989 -0.064003 0.219 Uiso 1 1 calc R U
C0AJ C 1.1125(4) 1.0617(3) 0.2097(3) 0.129(3) Uani 1 1 d . .
H0AM H 1.073668 1.045585 0.224375 0.194 Uiso 1 1 calc R U
H0AN H 1.153177 1.039089 0.207741 0.194 Uiso 1 1 calc R U
H0AO H 1.111122 1.072776 0.179137 0.194 Uiso 1 1 calc R U
C0AK C 1.1239(3) 1.0870(3) 0.2815(3) 0.124(2) Uani 1 1 d . .
H0AP H 1.125269 1.115439 0.297780 0.187 Uiso 1 1 calc R U
H0AQ H 1.166348 1.065688 0.276354 0.187 Uiso 1 1 calc R U
H0AR H 1.087880 1.069822 0.299710 0.187 Uiso 1 1 calc R U
C0AL C 1.2665(3) 0.7473(3) 0.0867(3) 0.142(3) Uani 1 1 d . .
H0AJ H 1.266964 0.768384 0.110619 0.213 Uiso 1 1 calc R U
H0AK H 1.304926 0.750342 0.060224 0.213 Uiso 1 1 calc R U
H0AL H 1.268748 0.713838 0.097922 0.213 Uiso 1 1 calc R U
C0AM C 0.6252(5) 0.4218(3) 0.0311(3) 0.158(4) Uani 1 1 d . .
H0A H 0.648437 0.401100 0.050085 0.238 Uiso 1 1 calc R U
H6FA H 0.638499 0.409016 0.000446 0.238 Uiso 1 1 calc R U
H7FA H 0.577058 0.422812 0.044323 0.238 Uiso 1 1 calc R U
C0AN C 0.3792(4) 0.6782(3) 0.6318(3) 0.145(3) Uani 1 1 d . .
H8CA H 0.336424 0.696036 0.630278 0.218 Uiso 1 1 calc R U
H8FA H 0.377534 0.670796 0.663654 0.218 Uiso 1 1 calc R U
H9FA H 0.388280 0.648228 0.615209 0.218 Uiso 1 1 calc R U
C0AP C 0.2029(3) 0.6184(3) 0.3269(3) 0.137(3) Uani 1 1 d . .
H2BA H 0.209768 0.650495 0.333485 0.205 Uiso 1 1 calc R U
H0GA H 0.157455 0.619551 0.325036 0.205 Uiso 1 1 calc R U
H1GA H 0.234569 0.607806 0.297869 0.205 Uiso 1 1 calc R U
C0AQ C 0.2249(4) 1.1825(3) 0.2826(3) 0.137(3) Uani 1 1 d . .
H3BA H 0.239394 1.213974 0.273357 0.206 Uiso 1 1 calc R U
H2GA H 0.231363 1.172954 0.312319 0.206 Uiso 1 1 calc R U
H3GA H 0.177705 1.184509 0.284482 0.206 Uiso 1 1 calc R U
C0AS C 0.8326(4) 0.7857(3) 0.5875(2) 0.132(3) Uani 1 1 d . .
H4BA H 0.878011 0.769480 0.574468 0.198 Uiso 1 1 calc R U
H4GA H 0.821616 0.784287 0.620688 0.198 Uiso 1 1 calc R U
H5GA H 0.829527 0.819447 0.577016 0.198 Uiso 1 1 calc R U
C0AT C 1.1577(4) 0.4424(3) 0.0894(3) 0.131(3) Uani 1 1 d . .
H9CA H 1.202495 0.438558 0.068025 0.197 Uiso 1 1 calc R U
H6GA H 1.141039 0.411375 0.094487 0.197 Uiso 1 1 calc R U
H7GA H 1.159335 0.454127 0.118263 0.197 Uiso 1 1 calc R U
C0AV C 0.7100(4) 0.7834(4) 0.5928(2) 0.159(4) Uani 1 1 d . .
H5BA H 0.703726 0.816897 0.582153 0.239 Uiso 1 1 calc R U
H8GA H 0.698965 0.782319 0.626027 0.239 Uiso 1 1 calc R U
H9GA H 0.680762 0.765184 0.583203 0.239 Uiso 1 1 calc R U
C0AX C 0.1651(4) 0.5998(3) 0.4123(3) 0.154(3) Uani 1 1 d . .
H6BA H 0.158274 0.572396 0.433579 0.231 Uiso 1 1 calc R U
H0HA H 0.122466 0.614514 0.407843 0.231 Uiso 1 1 calc R U
H1HA H 0.184038 0.623662 0.424588 0.231 Uiso 1 1 calc R U
C0AZ C 0.7522(6) 1.3098(3) 0.2206(3) 0.186(5) Uani 1 1 d . .
H0AS H 0.787027 1.309557 0.191590 0.278 Uiso 1 1 calc R U
H0AT H 0.754315 1.336536 0.238778 0.278 Uiso 1 1 calc R U
H0AU H 0.708577 1.313740 0.215041 0.278 Uiso 1 1 calc R U
C0B1 C 0.6630(4) 0.3223(3) 0.1186(3) 0.142(3) Uani 1 1 d . .
H0BA H 0.649496 0.339963 0.093540 0.213 Uiso 1 1 calc R U
H0BB H 0.649451 0.290229 0.121909 0.213 Uiso 1 1 calc R U
H0BC H 0.711438 0.319218 0.112156 0.213 Uiso 1 1 calc R U
C0B5 C 1.2164(4) 0.6022(3) -0.1238(4) 0.181(4) Uani 1 1 d . .
H0BD H 1.241549 0.605834 -0.102391 0.272 Uiso 1 1 calc R U
H0BE H 1.232129 0.621812 -0.151197 0.272 Uiso 1 1 calc R U
H0BF H 1.222845 0.568356 -0.131878 0.272 Uiso 1 1 calc R U
C15 C 0.2044(6) 0.3995(4) 0.2587(5) 0.225(6) Uani 1 1 d . .
H15A H 0.158357 0.415377 0.269202 0.338 Uiso 1 1 calc R U
H15B H 0.205698 0.364718 0.264589 0.338 Uiso 1 1 calc R U
H15C H 0.222185 0.405625 0.226021 0.338 Uiso 1 1 calc R U
C3 C 0.4356(5) 0.7084(3) -0.0353(3) 0.158(3) Uani 1 1 d . .
H3A H 0.391433 0.698576 -0.028571 0.237 Uiso 1 1 calc R U
H3B H 0.462278 0.697682 -0.065719 0.237 Uiso 1 1 calc R U
H3C H 0.431261 0.743499 -0.034254 0.237 Uiso 1 1 calc R U
C6 C 0.1647(5) 0.8425(4) 0.4305(3) 0.161(4) Uani 1 1 d . .
H6A H 0.126684 0.833252 0.454633 0.242 Uiso 1 1 calc R U
H6B H 0.151779 0.873917 0.417530 0.242 Uiso 1 1 calc R U
H6C H 0.201457 0.844404 0.443234 0.242 Uiso 1 1 calc R U
C14 C 0.6094(5) 1.2613(3) 0.2751(3) 0.158(3) Uani 1 1 d . .
H14A H 0.601716 1.296497 0.273157 0.237 Uiso 1 1 calc R U
H14B H 0.643334 1.250869 0.290771 0.237 Uiso 1 1 calc R U
H14C H 0.567887 1.249379 0.291932 0.237 Uiso 1 1 calc R U

loop_
_atom_site_aniso_label
_atom_site_aniso_U_11
_atom_site_aniso_U_22
_atom_site_aniso_U_33
_atom_site_aniso_U_23
_atom_site_aniso_U_13
_atom_site_aniso_U_12
Cl01 0.0369(5) 0.0533(5) 0.0513(6) 0.0083(4) -0.0132(4) -0.0107(4)
Cl02 0.0347(5) 0.0524(5) 0.0541(6) 0.0035(4) -0.0148(4) -0.0141(4)
Cl03 0.0368(5) 0.0514(5) 0.0502(5) 0.0086(4) -0.0104(4) -0.0106(4)
Cl04 0.0472(6) 0.0555(6) 0.0418(5) 0.0014(4) -0.0145(4) -0.0145(4)
Cl05 0.0547(6) 0.0550(6) 0.0578(6) 0.0125(5) -0.0194(5) -0.0166(5)
Cl06 0.0482(6) 0.0547(6) 0.0559(6) 0.0100(5) -0.0079(5) -0.0152(5)
Cl07 0.0647(7) 0.0593(6) 0.0523(6) 0.0091(5) -0.0205(5) -0.0199(5)
Cl08 0.0399(6) 0.0563(6) 0.0729(7) 0.0063(5) -0.0155(5) -0.0098(4)
Cl09 0.0493(6) 0.0730(7) 0.0559(6) 0.0142(5) -0.0194(5) -0.0102(5)
Cl0A 0.0400(6) 0.0960(8) 0.0476(6) 0.0081(5) -0.0176(5) -0.0174(5)
Cl0B 0.0447(6) 0.0675(6) 0.0652(7) 0.0087(5) -0.0182(5) -0.0146(5)
Cl0C 0.0521(6) 0.0803(7) 0.0608(6) -0.0083(5) -0.0243(5) -0.0026(5)
Cl0D 0.0606(7) 0.0699(7) 0.0849(8) 0.0045(6) -0.0308(6) -0.0045(5)
Cl0E 0.0578(7) 0.0735(7) 0.0818(8) 0.0105(6) -0.0199(6) -0.0059(5)
Cl0F 0.0580(7) 0.0878(8) 0.0746(8) 0.0005(6) -0.0050(6) -0.0038(6)
Cl0G 0.0734(8) 0.0739(7) 0.0935(9) 0.0130(6) -0.0245(7) -0.0242(6)
S00H 0.0912(11) 0.1318(14) 0.1149(13) 0.0114(11) -0.0355(10) -0.0076(10)
S00I 0.1274(15) 0.1359(14) 0.1250(15) -0.0049(12) -0.0655(13) -0.0216(12)
S00J 0.1511(18) 0.1223(14) 0.1242(15) 0.0219(11) -0.0579(13) -0.0401(12)
O00K 0.0317(15) 0.0622(16) 0.0543(16) -0.0047(13) -0.0175(13) -0.0100(12)
S00L 0.1228(17) 0.183(2) 0.1276(16) -0.0068(15) -0.0306(13) -0.0429(16)
O00N 0.0446(15) 0.0581(16) 0.0383(15) 0.0024(12) -0.0098(12) -0.0102(12)
O00P 0.0360(17) 0.0655(17) 0.0610(17) 0.0075(14) -0.0110(13) -0.0138(13)
O00Q 0.0365(16) 0.0769(18) 0.0490(16) 0.0172(13) -0.0134(13) -0.0139(13)
O00R 0.0395(16) 0.0715(18) 0.0517(16) 0.0136(14) -0.0107(13) -0.0147(13)
O00S 0.0441(16) 0.0769(19) 0.0508(17) 0.0063(14) -0.0103(14) -0.0109(14)
N00T 0.041(2) 0.0483(18) 0.0410(19) 0.0054(14) -0.0158(15) -0.0117(15)
O00U 0.0522(17) 0.0727(19) 0.072(2) -0.0036(15) -0.0330(16) -0.0086(14)
O00V 0.0589(18) 0.0653(18) 0.066(2) 0.0247(15) -0.0080(15) -0.0156(15)
N00W 0.038(2) 0.0481(18) 0.0439(18) 0.0013(15) -0.0161(15) -0.0083(14)
N00X 0.0341(19) 0.0500(18) 0.047(2) -0.0026(15) -0.0099(15) -0.0077(14)
O00Y 0.068(2) 0.0770(19) 0.0556(19) 0.0137(15) -0.0262(15) -0.0242(16)
N00Z 0.0422(19) 0.0460(17) 0.0430(19) 0.0021(15) -0.0125(15) -0.0107(15)
N010 0.0345(19) 0.0398(16) 0.0447(19) 0.0045(14) -0.0149(15) -0.0099(13)
O011 0.066(2) 0.090(2) 0.056(2) 0.0284(16) -0.0224(16) -0.0277(16)
N012 0.045(2) 0.0483(18) 0.0419(19) 0.0031(14) -0.0175(16) -0.0063(15)
N013 0.0343(17) 0.0470(18) 0.0442(18) -0.0073(14) -0.0120(15) -0.0066(15)
O014 0.0523(18) 0.079(2) 0.069(2) 0.0087(16) -0.0326(15) -0.0002(15)
O015 0.067(2) 0.087(2) 0.067(2) 0.0222(17) -0.0309(17) -0.0193(17)
N016 0.048(2) 0.0522(19) 0.051(2) 0.0129(16) -0.0215(17) -0.0134(15)
N017 0.0368(18) 0.0469(18) 0.0451(18) 0.0024(15) -0.0158(15) -0.0059(15)
N018 0.0351(19) 0.0495(18) 0.049(2) 0.0087(16) -0.0125(15) -0.0058(14)
N019 0.045(2) 0.0513(18) 0.0456(19) 0.0103(15) -0.0175(17) -0.0073(15)
N01A 0.0380(18) 0.0505(18) 0.0453(19) 0.0062(16) -0.0133(16) -0.0099(14)
N01B 0.0382(19) 0.0435(17) 0.0403(18) 0.0031(14) -0.0104(14) -0.0085(14)
O01C 0.057(2) 0.087(2) 0.078(2) 0.0231(17) -0.0257(17) -0.0291(16)
N01D 0.044(2) 0.0553(19) 0.0468(19) 0.0065(15) -0.0178(17) -0.0121(15)
N01E 0.0448(19) 0.0460(18) 0.049(2) -0.0016(16) -0.0092(17) -0.0111(16)
N01F 0.048(2) 0.0562(19) 0.047(2) -0.0031(16) -0.0174(16) -0.0121(16)
O01G 0.0530(19) 0.086(2) 0.075(2) 0.0017(17) -0.0284(16) -0.0110(15)
N01H 0.038(2) 0.0545(19) 0.046(2) 0.0063(15) -0.0123(15) -0.0112(15)
O01I 0.0418(17) 0.112(2) 0.058(2) 0.0012(17) -0.0159(15) -0.0143(16)
N01J 0.0456(19) 0.0410(17) 0.0499(19) 0.0109(15) -0.0136(16) -0.0057(15)
N01K 0.0409(19) 0.0502(19) 0.052(2) 0.0030(16) -0.0143(16) -0.0035(15)
O01L 0.061(2) 0.103(2) 0.070(2) 0.0231(18) -0.0156(17) -0.0356(19)
N01M 0.0404(19) 0.0490(19) 0.055(2) 0.0031(17) -0.0131(16) -0.0061(15)
N01N 0.053(2) 0.0524(19) 0.044(2) 0.0041(15) -0.0198(16) -0.0087(16)
N01O 0.0415(19) 0.055(2) 0.059(2) 0.0051(17) -0.0141(17) -0.0079(16)
N01P 0.048(2) 0.0543(19) 0.052(2) 0.0042(16) -0.0202(17) -0.0103(16)
N01Q 0.0412(19) 0.0571(19) 0.048(2) 0.0127(16) -0.0142(16) -0.0133(16)
O01R 0.051(2) 0.108(2) 0.088(2) 0.033(2) -0.0316(17) -0.0328(17)
N01S 0.039(2) 0.074(2) 0.056(2) -0.0103(18) -0.0128(17) -0.0146(16)
N01T 0.042(2) 0.0465(19) 0.075(3) 0.0131(18) -0.017(2) -0.0123(15)
N01U 0.050(2) 0.0509(19) 0.067(2) 0.0176(17) -0.0211(18) -0.0077(17)
N01V 0.047(2) 0.056(2) 0.052(2) 0.0077(17) -0.0163(16) -0.0094(16)
N01W 0.044(2) 0.066(2) 0.052(2) 0.0114(17) -0.0158(16) -0.0140(17)
O4 0.0425(19) 0.129(3) 0.076(2) -0.0109(19) -0.0273(17) 0.0001(18)
N01Y 0.0370(19) 0.0451(19) 0.076(3) 0.0184(18) -0.0082(19) -0.0098(16)
O2 0.075(3) 0.098(2) 0.076(2) 0.0321(18) -0.0266(19) -0.0238(19)
O020 0.061(2) 0.0634(19) 0.112(3) -0.004(2) 0.003(2) -0.0147(16)
N021 0.044(2) 0.0466(19) 0.063(2) 0.0118(17) -0.0117(18) -0.0077(16)
N022 0.0423(19) 0.066(2) 0.0485(19) -0.0022(17) -0.0138(17) -0.0155(17)
N023 0.052(2) 0.064(2) 0.049(2) -0.0033(17) -0.0156(17) -0.0178(18)
N024 0.0407(19) 0.0433(18) 0.064(2) 0.0097(16) -0.0076(18) -0.0067(16)
O025 0.047(2) 0.123(3) 0.070(2) -0.0015(19) -0.0225(18) 0.0067(18)
N026 0.058(2) 0.0448(19) 0.074(3) 0.0190(18) -0.025(2) -0.0117(17)
N027 0.047(2) 0.068(2) 0.047(2) 0.0105(16) -0.0149(17) -0.0124(17)
N028 0.038(2) 0.072(2) 0.062(2) -0.0105(18) -0.0112(18) -0.0180(16)
N029 0.047(2) 0.057(2) 0.065(2) 0.0067(17) -0.0120(19) -0.0097(17)
N02A 0.045(2) 0.052(2) 0.081(3) 0.022(2) -0.0085(19) -0.0114(17)
N02B 0.054(2) 0.066(2) 0.068(3) -0.0088(18) -0.019(2) -0.0150(18)
N02C 0.052(2) 0.060(2) 0.072(3) 0.017(2) -0.015(2) -0.0148(17)
N02D 0.046(2) 0.065(2) 0.064(2) 0.0038(18) -0.0262(17) -0.0062(17)
N02E 0.038(2) 0.085(2) 0.053(2) 0.0112(18) -0.0171(17) -0.0118(18)
N02G 0.050(2) 0.071(2) 0.049(2) 0.0025(18) -0.0139(17) -0.0003(18)
N02H 0.052(2) 0.058(2) 0.066(2) 0.0141(18) -0.012(2) -0.0123(18)
N02I 0.052(2) 0.086(3) 0.061(2) 0.024(2) -0.0245(19) -0.0221(19)
N02J 0.054(2) 0.056(2) 0.082(3) 0.0169(19) -0.025(2) -0.0146(18)
C02K 0.038(2) 0.045(2) 0.044(2) -0.0074(18) -0.0122(18) -0.0031(18)
C02L 0.040(2) 0.036(2) 0.047(2) 0.0058(17) -0.016(2) -0.0080(16)
N02M 0.070(3) 0.065(2) 0.076(3) 0.028(2) -0.034(2) -0.027(2)
C02N 0.038(2) 0.040(2) 0.046(2) 0.0044(17) -0.0187(19) -0.0079(16)
C02O 0.037(2) 0.040(2) 0.043(2) -0.0068(17) -0.0073(18) -0.0032(17)
C02P 0.041(2) 0.042(2) 0.042(2) -0.0043(18) -0.0073(18) -0.0117(17)
C02Q 0.039(2) 0.042(2) 0.049(2) 0.0040(18) -0.018(2) -0.0084(17)
C02R 0.041(2) 0.048(2) 0.039(2) -0.0026(18) -0.0119(18) -0.0082(18)
O02S 0.075(3) 0.091(3) 0.127(3) -0.037(2) -0.045(2) 0.023(2)
C02T 0.034(2) 0.043(2) 0.048(2) -0.0012(18) -0.0122(19) -0.0067(17)
C02U 0.042(2) 0.045(2) 0.042(2) -0.0052(17) -0.0094(18) -0.0010(18)
C02V 0.042(2) 0.042(2) 0.046(2) 0.0124(18) -0.0085(19) -0.0023(18)
C02W 0.035(2) 0.045(2) 0.044(2) 0.0066(18) -0.0130(19) -0.0067(17)
C02X 0.035(2) 0.047(2) 0.048(2) 0.0041(18) -0.011(2) -0.0096(17)
C02Y 0.035(2) 0.046(2) 0.042(2) -0.0015(18) -0.0108(18) -0.0101(17)
C02Z 0.037(2) 0.044(2) 0.048(2) 0.0063(18) -0.0133(19) -0.0039(17)
C030 0.039(2) 0.047(2) 0.045(2) -0.0063(19) -0.0113(19) -0.0083(18)
C031 0.036(2) 0.036(2) 0.051(2) 0.0095(18) -0.0168(19) -0.0066(16)
C033 0.039(2) 0.038(2) 0.044(2) -0.0001(17) -0.0161(18) -0.0098(17)
C034 0.039(2) 0.051(2) 0.043(2) -0.0074(18) -0.0116(19) -0.0057(18)
C035 0.037(2) 0.047(2) 0.047(2) -0.0046(18) -0.0101(19) -0.0019(18)
C036 0.035(2) 0.048(2) 0.046(2) -0.0061(18) -0.0101(18) -0.0060(18)
C037 0.036(2) 0.049(2) 0.054(3) 0.011(2) -0.013(2) -0.0045(18)
C038 0.035(2) 0.053(2) 0.038(2) 0.0009(18) -0.0097(17) -0.0115(17)
C039 0.041(2) 0.042(2) 0.038(2) 0.0010(17) -0.0090(18) -0.0078(17)
N03A 0.055(3) 0.084(3) 0.072(3) -0.006(2) -0.015(2) -0.021(2)
C03B 0.038(2) 0.042(2) 0.050(2) -0.0007(18) -0.0130(18) -0.0026(18)
N03C 0.093(3) 0.057(2) 0.070(3) 0.004(2) -0.030(2) -0.014(2)
C03D 0.034(2) 0.044(2) 0.041(2) -0.0019(17) -0.0083(17) -0.0109(17)
C03E 0.040(2) 0.042(2) 0.045(2) 0.0031(18) -0.0187(19) -0.0063(17)
C03F 0.041(2) 0.047(2) 0.041(2) -0.0025(18) -0.0104(19) 0.0002(19)
O03G 0.087(3) 0.143(3) 0.073(3) 0.001(2) -0.022(2) 0.002(2)
N03H 0.058(3) 0.070(2) 0.071(3) -0.026(2) -0.011(2) -0.003(2)
C03I 0.046(3) 0.045(2) 0.056(3) 0.014(2) -0.025(2) -0.0104(18)
C03J 0.044(3) 0.057(2) 0.040(2) -0.0061(19) -0.005(2) -0.0127(19)
O03K 0.051(2) 0.139(3) 0.113(3) -0.049(3) -0.004(2) 0.004(2)
C03L 0.041(2) 0.049(2) 0.044(2) -0.0052(18) -0.0125(18) -0.0039(19)
C03M 0.031(2) 0.048(2) 0.053(3) 0.0011(19) -0.0111(18) -0.0056(17)
C03N 0.045(2) 0.047(2) 0.041(2) 0.0004(19) -0.0112(18) -0.0115(18)
C03O 0.042(2) 0.047(2) 0.042(2) 0.0028(17) -0.012(2) -0.0096(18)
C03P 0.044(3) 0.046(2) 0.044(2) 0.0096(18) -0.0152(19) -0.0133(18)
O03Q 0.079(3) 0.116(3) 0.115(3) 0.000(2) -0.058(2) -0.013(2)
C03S 0.036(2) 0.045(2) 0.056(3) -0.0005(19) -0.0092(19) -0.0064(18)
C03T 0.044(3) 0.053(2) 0.043(2) 0.0029(18) -0.0123(19) -0.0098(19)
O03U 0.122(4) 0.086(3) 0.097(3) -0.010(2) -0.031(3) -0.016(2)
N03V 0.060(3) 0.085(3) 0.077(3) 0.001(2) -0.026(2) -0.024(2)
C03W 0.044(2) 0.047(2) 0.049(2) -0.0017(19) -0.011(2) -0.0107(18)
C03X 0.050(3) 0.051(2) 0.042(2) 0.0058(18) -0.018(2) -0.0116(19)
C03Y 0.041(2) 0.051(2) 0.059(3) 0.013(2) -0.020(2) -0.0025(19)
C03Z 0.043(3) 0.050(2) 0.055(3) -0.004(2) -0.007(2) -0.0093(19)
C040 0.040(2) 0.055(2) 0.041(2) 0.0052(19) -0.0147(18) -0.0109(18)
C041 0.041(2) 0.047(2) 0.043(2) 0.0005(18) -0.0060(19) -0.0042(18)
C042 0.039(2) 0.044(2) 0.049(2) 0.0045(17) -0.017(2) -0.0038(17)
C043 0.034(2) 0.052(2) 0.049(2) 0.0079(18) -0.0178(19) -0.0100(17)
C044 0.038(2) 0.047(2) 0.042(2) 0.0011(17) -0.0109(19) -0.0141(18)
C045 0.042(2) 0.042(2) 0.056(3) 0.0132(19) -0.014(2) -0.0081(19)
C046 0.036(2) 0.039(2) 0.054(3) 0.0104(18) -0.0191(19) -0.0142(16)
C047 0.036(2) 0.041(2) 0.055(3) 0.0063(18) -0.0131(19) -0.0009(18)
C048 0.039(2) 0.042(2) 0.043(2) 0.0018(17) -0.0144(19) -0.0060(17)
C049 0.044(3) 0.045(2) 0.047(2) -0.0105(18) -0.014(2) -0.0002(18)
C04A 0.037(2) 0.056(2) 0.045(2) 0.000(2) -0.0066(18) -0.0118(18)
C04B 0.030(2) 0.052(2) 0.049(2) 0.0021(18) -0.0077(18) -0.0107(17)
N04C 0.091(3) 0.052(2) 0.083(3) 0.012(2) -0.040(3) -0.018(2)
C04D 0.039(2) 0.045(2) 0.051(2) 0.0071(18) -0.0160(19) -0.0117(18)
C04E 0.037(2) 0.061(2) 0.045(2) 0.0007(19) -0.0105(19) -0.0152(19)
C04F 0.044(3) 0.056(2) 0.041(2) 0.0124(18) -0.0119(19) -0.0144(19)
C04G 0.039(2) 0.051(2) 0.046(2) -0.0034(19) -0.0145(19) -0.0080(18)
C04H 0.052(3) 0.043(2) 0.049(2) 0.0048(18) -0.017(2) -0.0077(19)
C04I 0.046(2) 0.044(2) 0.050(3) 0.0115(18) -0.023(2) -0.0099(18)
C04J 0.042(2) 0.041(2) 0.056(3) 0.0117(19) -0.015(2) -0.0014(18)
C04K 0.043(2) 0.048(2) 0.043(2) 0.0053(17) -0.017(2) -0.0091(18)
C04L 0.039(2) 0.046(2) 0.054(2) -0.0023(19) -0.008(2) -0.0079(18)
C04M 0.042(2) 0.053(2) 0.046(2) 0.0069(19) -0.0132(18) -0.0138(18)
C04N 0.040(2) 0.050(2) 0.052(3) 0.0062(19) -0.0135(19) -0.0063(18)
O04O 0.096(3) 0.143(4) 0.088(3) -0.004(2) -0.030(2) -0.038(3)
C04P 0.040(2) 0.050(2) 0.061(3) 0.011(2) -0.017(2) -0.0052(19)
C04Q 0.040(2) 0.055(2) 0.044(2) 0.0021(19) -0.0130(19) -0.0132(18)
C04R 0.041(2) 0.059(2) 0.050(2) 0.0026(19) -0.018(2) -0.011(2)
C04S 0.047(2) 0.043(2) 0.052(2) 0.0073(19) -0.011(2) -0.0005(19)
O04T 0.094(3) 0.139(4) 0.087(3) -0.004(3) -0.027(3) 0.027(3)
C04U 0.045(3) 0.054(2) 0.057(3) 0.011(2) -0.022(2) -0.0056(19)
C04V 0.046(3) 0.041(2) 0.053(3) 0.0058(19) -0.0084(19) -0.0011(18)
C04W 0.040(2) 0.043(2) 0.060(3) 0.0093(19) -0.011(2) -0.0032(19)
C04X 0.044(3) 0.044(2) 0.059(3) -0.0011(19) -0.015(2) -0.0036(18)
C04Y 0.035(2) 0.047(2) 0.057(3) 0.0074(19) -0.002(2) -0.0028(18)
C04Z 0.046(3) 0.047(2) 0.067(3) 0.018(2) 0.001(2) -0.004(2)
C050 0.044(2) 0.045(2) 0.071(3) 0.005(2) -0.015(2) 0.000(2)
O3 0.081(3) 0.174(4) 0.111(3) -0.056(3) -0.050(3) 0.033(3)
C052 0.054(3) 0.060(3) 0.054(3) 0.000(2) -0.020(2) -0.022(2)
C053 0.042(2) 0.056(2) 0.056(3) -0.004(2) -0.011(2) -0.0176(19)
C054 0.041(2) 0.059(3) 0.063(3) -0.013(2) -0.018(2) -0.0020(19)
C056 0.040(2) 0.039(2) 0.055(3) 0.0109(19) -0.004(2) 0.0040(18)
C057 0.045(3) 0.056(2) 0.057(3) 0.010(2) -0.023(2) -0.0105(19)
C058 0.045(2) 0.045(2) 0.050(2) 0.0069(18) -0.0173(19) -0.0056(19)
C059 0.037(2) 0.051(2) 0.051(3) -0.0078(19) -0.0156(19) -0.0055(18)
C05A 0.054(3) 0.053(2) 0.066(3) 0.024(2) -0.018(2) -0.017(2)
C05B 0.053(3) 0.054(2) 0.054(2) 0.0048(19) -0.026(2) -0.0075(19)
C05C 0.046(3) 0.051(2) 0.046(2) 0.0088(18) -0.013(2) -0.0121(18)
C05D 0.052(3) 0.067(3) 0.052(3) 0.023(2) -0.016(2) -0.016(2)
C05E 0.038(2) 0.051(2) 0.043(2) -0.0036(19) -0.0124(19) -0.0051(18)
C05F 0.046(3) 0.050(2) 0.056(3) -0.008(2) -0.020(2) -0.0037(19)
C05G 0.032(2) 0.045(2) 0.078(3) 0.024(2) -0.012(2) -0.0060(17)
C05H 0.038(3) 0.050(2) 0.059(3) 0.0182(19) -0.023(2) -0.0139(18)
C05I 0.038(2) 0.058(3) 0.066(3) -0.004(2) -0.021(2) -0.0102(19)
C05J 0.038(2) 0.056(2) 0.063(3) -0.009(2) -0.015(2) -0.0065(18)
C05K 0.044(2) 0.049(2) 0.050(3) 0.0095(19) -0.016(2) -0.0055(19)
C05L 0.050(3) 0.056(2) 0.059(3) 0.012(2) -0.027(2) -0.008(2)
C05M 0.045(3) 0.059(2) 0.053(3) 0.013(2) -0.018(2) -0.005(2)
C05N 0.046(3) 0.047(2) 0.060(3) 0.017(2) -0.019(2) -0.0102(19)
N05O 0.072(3) 0.106(3) 0.076(3) 0.015(2) -0.025(3) -0.008(2)
C05P 0.056(3) 0.064(3) 0.051(3) -0.001(2) -0.018(2) -0.015(2)
C05Q 0.053(3) 0.048(2) 0.048(2) -0.0030(19) -0.016(2) -0.019(2)
C05R 0.042(3) 0.061(2) 0.048(3) 0.018(2) -0.019(2) -0.0128(19)
C05S 0.050(3) 0.048(2) 0.053(2) -0.0097(19) -0.018(2) -0.0048(19)
C05T 0.041(2) 0.042(2) 0.081(3) 0.014(2) -0.019(2) -0.0075(19)
C05U 0.041(2) 0.045(2) 0.068(3) 0.014(2) -0.003(2) 0.001(2)
C05V 0.051(2) 0.057(2) 0.045(2) -0.0073(19) -0.018(2) -0.0023(19)
C05W 0.050(3) 0.062(3) 0.068(3) 0.003(2) -0.015(2) -0.017(2)
C05X 0.051(3) 0.056(3) 0.080(3) 0.034(2) -0.025(3) -0.017(2)
C05Y 0.042(2) 0.050(2) 0.058(3) 0.010(2) -0.009(2) -0.0023(19)
C05Z 0.035(3) 0.059(3) 0.086(4) 0.034(2) -0.019(2) -0.011(2)
C060 0.041(2) 0.046(2) 0.055(2) 0.0088(19) -0.005(2) -0.0043(19)
C061 0.044(3) 0.056(2) 0.058(3) 0.016(2) -0.023(2) -0.0102(19)
C062 0.057(3) 0.058(2) 0.043(3) 0.008(2) -0.014(2) 0.003(2)
C063 0.055(3) 0.056(3) 0.061(3) -0.009(2) -0.020(2) -0.011(2)
C064 0.067(3) 0.047(2) 0.077(3) 0.026(2) -0.033(3) -0.011(2)
C065 0.048(3) 0.071(3) 0.047(2) 0.014(2) -0.011(2) -0.017(2)
C066 0.050(3) 0.055(2) 0.046(2) 0.0070(18) -0.022(2) -0.0049(19)
C067 0.060(3) 0.057(3) 0.057(3) 0.003(2) -0.021(2) -0.024(2)
C068 0.054(3) 0.056(3) 0.067(3) 0.012(2) -0.022(2) -0.018(2)
C069 0.053(3) 0.051(2) 0.068(3) 0.006(2) -0.036(2) -0.008(2)
C06A 0.057(3) 0.040(2) 0.066(3) 0.018(2) -0.020(2) -0.0100(19)
C06B 0.051(3) 0.052(2) 0.057(3) 0.014(2) -0.003(2) 0.007(2)
C06C 0.042(2) 0.046(2) 0.051(2) -0.0025(19) -0.011(2) -0.0123(18)
C06D 0.039(2) 0.067(3) 0.052(3) -0.001(2) -0.011(2) -0.012(2)
C06E 0.054(3) 0.041(2) 0.071(3) 0.017(2) -0.027(3) -0.016(2)
C06F 0.048(3) 0.078(3) 0.052(3) 0.008(2) -0.019(2) -0.007(2)
C06G 0.045(3) 0.044(2) 0.072(3) 0.014(2) -0.004(2) -0.008(2)
N06H 0.096(3) 0.107(3) 0.086(3) 0.043(3) -0.046(3) -0.053(3)
C06I 0.049(3) 0.055(2) 0.059(3) 0.018(2) -0.011(2) -0.004(2)
C06J 0.048(3) 0.064(3) 0.049(2) -0.009(2) -0.010(2) -0.013(2)
C06K 0.048(2) 0.054(2) 0.047(2) 0.0154(19) -0.015(2) -0.004(2)
C06L 0.055(3) 0.070(3) 0.042(2) 0.003(2) -0.013(2) -0.011(2)
C06M 0.051(3) 0.055(3) 0.074(3) 0.022(2) -0.016(2) -0.011(2)
O06N 0.126(4) 0.142(4) 0.103(3) -0.017(3) -0.048(3) 0.009(3)
N06O 0.080(3) 0.103(3) 0.085(3) 0.047(3) -0.045(2) -0.054(3)
C06P 0.057(3) 0.067(3) 0.058(3) 0.031(2) -0.020(2) -0.015(2)
C06Q 0.054(3) 0.071(3) 0.047(2) 0.008(2) -0.010(2) -0.022(2)
C06R 0.049(3) 0.057(3) 0.061(3) -0.006(2) -0.013(2) -0.012(2)
C06T 0.045(3) 0.052(3) 0.082(3) 0.014(2) -0.010(2) -0.007(2)
C06U 0.046(3) 0.059(3) 0.068(3) -0.015(2) -0.011(2) -0.012(2)
C06V 0.052(3) 0.047(2) 0.067(3) 0.014(2) -0.014(2) -0.012(2)
C06W 0.042(2) 0.073(3) 0.065(3) 0.015(2) -0.023(2) -0.013(2)
C06X 0.077(3) 0.049(2) 0.050(2) 0.002(2) -0.025(2) -0.015(2)
C06Y 0.058(3) 0.058(3) 0.070(3) -0.017(2) -0.007(2) -0.012(2)
C06Z 0.056(3) 0.074(3) 0.068(3) 0.011(2) -0.026(3) -0.026(2)
C070 0.049(3) 0.066(3) 0.079(3) -0.001(2) -0.031(2) -0.014(2)
C071 0.064(3) 0.047(2) 0.075(3) 0.018(2) -0.025(2) -0.015(2)
C072 0.043(3) 0.076(3) 0.066(3) -0.010(2) -0.021(3) -0.003(2)
C073 0.056(3) 0.054(3) 0.071(3) -0.026(2) -0.006(2) -0.014(2)
C074 0.055(3) 0.051(2) 0.075(3) 0.022(2) -0.019(3) -0.007(2)
C075 0.051(3) 0.052(2) 0.052(2) 0.012(2) -0.024(2) -0.010(2)
C076 0.040(3) 0.091(3) 0.065(3) 0.024(2) -0.016(2) -0.019(2)
C077 0.047(3) 0.049(2) 0.067(3) 0.014(2) -0.012(2) -0.010(2)
C078 0.055(3) 0.053(3) 0.078(3) 0.028(2) -0.024(3) -0.016(2)
C079 0.060(3) 0.056(3) 0.067(3) -0.014(2) -0.016(2) -0.012(2)
C07A 0.049(3) 0.063(3) 0.075(3) 0.001(2) -0.014(2) -0.011(2)
C07B 0.046(3) 0.044(2) 0.075(3) 0.020(2) -0.008(2) -0.004(2)
C07C 0.058(3) 0.068(3) 0.060(3) -0.019(2) -0.010(2) -0.013(2)
C07D 0.064(3) 0.051(2) 0.081(4) 0.020(2) -0.032(3) -0.019(2)
C07E 0.065(4) 0.063(3) 0.081(3) -0.029(3) -0.020(3) -0.002(3)
C07F 0.062(3) 0.069(3) 0.073(3) 0.001(2) -0.034(3) -0.014(2)
C07G 0.033(2) 0.052(2) 0.088(4) 0.030(2) -0.014(2) -0.0074(19)
C07H 0.067(3) 0.056(3) 0.089(4) 0.016(3) -0.039(3) -0.011(2)
C07I 0.045(3) 0.065(3) 0.071(3) 0.006(2) -0.030(2) -0.008(2)
C07J 0.047(3) 0.083(3) 0.063(3) 0.006(2) -0.016(3) -0.017(2)
C07K 0.045(2) 0.053(2) 0.066(3) 0.004(2) -0.020(2) -0.0077(19)
C07L 0.047(3) 0.066(3) 0.075(3) 0.025(2) -0.026(3) -0.015(2)
C07M 0.057(3) 0.070(3) 0.075(3) 0.020(2) -0.031(3) -0.023(2)
C07N 0.091(4) 0.045(3) 0.084(4) 0.021(3) -0.038(3) -0.014(2)
C07O 0.065(3) 0.058(3) 0.073(3) 0.026(2) -0.026(3) -0.021(2)
C07P 0.043(3) 0.083(3) 0.061(3) 0.026(2) -0.021(2) -0.020(2)
C07Q 0.044(3) 0.091(3) 0.062(3) -0.006(2) -0.015(2) -0.013(2)
C07R 0.057(3) 0.083(3) 0.053(3) 0.007(2) -0.005(2) -0.020(2)
C07T 0.048(3) 0.082(3) 0.058(3) 0.008(2) -0.018(2) 0.005(2)
C07U 0.073(4) 0.068(3) 0.062(3) 0.018(2) -0.027(3) -0.016(2)
C07V 0.085(4) 0.067(3) 0.056(3) 0.005(2) -0.024(3) -0.020(3)
C07W 0.053(3) 0.059(3) 0.068(3) -0.019(2) -0.015(2) -0.009(2)
C07X 0.059(3) 0.055(3) 0.088(4) -0.023(3) -0.008(3) -0.011(3)
C07Y 0.057(4) 0.082(4) 0.070(4) -0.019(3) -0.011(3) -0.004(3)
C07Z 0.042(3) 0.091(3) 0.077(3) 0.011(3) -0.021(3) -0.001(2)
C080 0.066(3) 0.077(3) 0.081(4) 0.032(3) -0.038(3) -0.028(3)
O081 0.194(5) 0.104(3) 0.107(3) 0.030(3) -0.024(4) 0.058(4)
O082 0.047(2) 0.093(3) 0.364(9) -0.019(4) -0.018(4) 0.014(2)
C083 0.054(3) 0.060(3) 0.095(4) -0.024(3) -0.008(3) -0.008(2)
O1 0.188(5) 0.126(4) 0.133(4) 0.069(3) -0.062(4) -0.032(4)
C085 0.063(3) 0.057(3) 0.077(3) 0.017(2) -0.034(3) -0.016(2)
C086 0.078(4) 0.072(3) 0.066(3) 0.022(2) -0.031(3) -0.020(3)
C087 0.072(3) 0.112(4) 0.052(3) 0.013(3) -0.019(2) -0.023(3)
C088 0.131(5) 0.054(3) 0.061(3) 0.015(2) -0.036(3) -0.023(3)
C089 0.067(3) 0.089(3) 0.079(3) 0.015(3) -0.038(3) -0.026(3)
C08A 0.062(3) 0.082(3) 0.076(3) -0.002(3) -0.035(3) 0.005(3)
C08B 0.065(3) 0.093(4) 0.062(3) 0.011(3) -0.013(3) -0.017(3)
C08D 0.066(3) 0.108(4) 0.061(3) 0.038(3) -0.013(3) -0.028(3)
C08E 0.051(3) 0.086(3) 0.055(3) 0.011(2) -0.011(2) -0.021(2)
C08F 0.054(3) 0.083(3) 0.085(3) -0.002(3) -0.028(3) -0.004(2)
C08G 0.079(4) 0.050(3) 0.069(3) 0.021(2) -0.033(3) -0.019(2)
C08H 0.081(3) 0.075(3) 0.067(3) 0.015(3) -0.034(3) -0.026(3)
C08I 0.066(3) 0.064(3) 0.088(4) 0.018(3) -0.033(3) -0.013(2)
C08J 0.046(3) 0.104(4) 0.080(4) 0.007(3) -0.007(2) -0.003(3)
C08K 0.044(3) 0.092(3) 0.082(3) -0.016(3) -0.018(2) -0.020(2)
C08L 0.057(4) 0.099(4) 0.068(3) 0.001(3) -0.016(3) 0.021(3)
C08M 0.087(4) 0.078(3) 0.078(4) 0.008(3) -0.023(3) -0.023(3)
C08N 0.075(3) 0.094(3) 0.053(3) 0.009(2) -0.024(2) -0.018(3)
C08O 0.102(5) 0.092(4) 0.073(4) 0.018(3) -0.034(4) -0.011(3)
C08P 0.060(3) 0.085(3) 0.072(3) 0.015(3) -0.010(2) -0.027(3)
C08Q 0.079(4) 0.071(3) 0.094(4) 0.012(3) -0.039(3) -0.012(3)
C08R 0.079(3) 0.081(3) 0.056(3) 0.017(2) -0.014(2) -0.019(3)
C08T 0.107(4) 0.075(3) 0.084(4) 0.010(3) -0.043(3) -0.020(3)
O08U 0.130(4) 0.178(5) 0.090(3) 0.006(3) -0.027(3) -0.006(3)
C08V 0.121(5) 0.080(3) 0.067(3) 0.015(3) -0.036(3) -0.037(3)
O08W 0.136(4) 0.157(4) 0.220(6) 0.015(4) -0.130(4) -0.031(3)
C08X 0.092(4) 0.095(4) 0.072(3) 0.007(3) -0.047(3) -0.031(3)
C08Y 0.064(3) 0.093(4) 0.086(4) 0.044(3) -0.010(3) -0.030(3)
O08Z 0.136(4) 0.167(4) 0.108(4) 0.039(3) -0.008(3) -0.007(3)
C090 0.131(6) 0.052(3) 0.077(4) 0.003(3) -0.041(4) -0.006(3)
C091 0.055(3) 0.102(4) 0.080(3) -0.020(3) -0.036(3) 0.009(3)
C092 0.073(4) 0.113(4) 0.093(4) -0.013(3) -0.032(3) -0.020(3)
C093 0.089(4) 0.107(4) 0.052(3) 0.030(3) -0.024(3) -0.014(3)
C094 0.090(4) 0.107(4) 0.092(4) 0.012(3) -0.053(3) -0.042(3)
C095 0.103(5) 0.085(4) 0.112(5) 0.017(4) -0.056(5) -0.014(4)
C096 0.073(4) 0.107(4) 0.093(4) 0.016(3) -0.042(3) 0.010(3)
C097 0.053(3) 0.114(4) 0.088(4) -0.018(3) -0.005(3) -0.024(3)
C098 0.063(3) 0.141(5) 0.068(3) -0.010(3) -0.020(3) -0.018(3)
C099 0.063(3) 0.102(4) 0.091(4) 0.023(3) -0.029(3) -0.026(3)
C09A 0.090(4) 0.076(3) 0.109(5) 0.012(3) -0.059(4) -0.013(3)
C09C 0.084(4) 0.089(4) 0.107(4) -0.024(3) -0.053(3) 0.020(3)
C09D 0.059(3) 0.166(6) 0.067(3) 0.027(3) -0.013(3) -0.054(4)
C09E 0.089(4) 0.171(6) 0.072(4) 0.030(4) -0.046(3) -0.073(4)
C09F 0.042(3) 0.146(5) 0.085(4) 0.042(4) -0.012(3) -0.010(3)
C09G 0.144(6) 0.084(4) 0.084(4) 0.012(4) -0.042(4) -0.019(4)
C09H 0.093(4) 0.112(4) 0.104(4) 0.036(3) -0.060(4) -0.024(3)
C09I 0.065(3) 0.101(4) 0.087(4) 0.027(3) 0.005(3) 0.000(3)
C09J 0.043(3) 0.126(4) 0.094(4) -0.004(3) -0.023(3) -0.024(3)
C09K 0.106(5) 0.132(5) 0.087(4) 0.041(4) -0.009(4) -0.054(4)
C09L 0.087(4) 0.162(6) 0.107(5) 0.060(4) -0.058(4) -0.063(4)
C09M 0.119(5) 0.101(4) 0.077(4) -0.009(3) -0.042(3) -0.016(4)
C09N 0.137(6) 0.111(5) 0.076(4) 0.025(3) -0.040(4) 0.007(4)
C09O 0.069(3) 0.103(4) 0.105(4) 0.015(3) -0.040(3) -0.020(3)
C09P 0.092(4) 0.131(5) 0.088(4) 0.015(4) -0.046(3) -0.035(4)
C09Q 0.100(5) 0.144(5) 0.070(4) 0.006(3) -0.032(3) -0.039(4)
C09R 0.076(4) 0.132(5) 0.074(3) 0.014(3) -0.031(3) -0.019(3)
C09S 0.060(4) 0.076(4) 0.169(6) 0.001(4) 0.014(4) -0.011(3)
C09T 0.112(5) 0.109(5) 0.067(4) -0.001(3) -0.021(3) -0.015(4)
C09U 0.098(4) 0.097(4) 0.095(4) 0.051(3) -0.014(3) -0.028(3)
C09V 0.073(4) 0.113(4) 0.091(4) 0.025(3) -0.011(3) -0.031(3)
C09W 0.058(4) 0.169(7) 0.093(4) 0.030(4) -0.024(3) -0.038(4)
C09X 0.094(4) 0.130(5) 0.076(4) 0.032(3) -0.018(3) -0.041(4)
C09Y 0.103(4) 0.122(5) 0.081(4) 0.000(3) -0.030(3) -0.038(4)
C09Z 0.120(5) 0.106(4) 0.115(5) 0.059(4) -0.040(4) -0.021(4)
C0A1 0.083(4) 0.172(7) 0.156(7) 0.075(6) -0.059(5) -0.047(5)
C0A2 0.094(5) 0.072(4) 0.198(8) 0.027(4) 0.046(5) -0.020(3)
C0A3 0.100(5) 0.131(6) 0.117(5) 0.042(4) -0.045(4) -0.015(4)
C0A5 0.098(5) 0.163(6) 0.078(4) 0.030(4) 0.005(4) 0.013(4)
C0A6 0.107(5) 0.113(5) 0.098(4) 0.017(4) -0.034(4) -0.008(4)
C0A8 0.119(5) 0.115(5) 0.104(5) -0.005(4) -0.056(4) -0.029(4)
C0AA 0.115(6) 0.146(6) 0.165(7) -0.017(5) -0.090(6) 0.002(5)
C0AB 0.105(6) 0.184(8) 0.130(6) 0.032(5) -0.079(5) -0.038(5)
C0AC 0.114(5) 0.105(5) 0.166(7) 0.017(4) -0.085(5) -0.020(4)
C0AD 0.136(6) 0.154(6) 0.084(4) -0.015(4) -0.040(4) -0.003(5)
C0AF 0.085(5) 0.145(6) 0.123(5) 0.016(5) -0.019(4) -0.051(4)
C0AG 0.106(5) 0.137(5) 0.139(6) 0.008(4) -0.054(4) -0.080(4)
C0AH 0.108(6) 0.174(7) 0.092(5) -0.013(5) -0.018(4) -0.006(5)
C0AI 0.107(5) 0.110(5) 0.201(9) 0.046(5) -0.019(5) -0.024(4)
C0AJ 0.099(5) 0.154(7) 0.147(7) 0.027(6) -0.045(5) -0.049(5)
C0AK 0.095(5) 0.151(6) 0.139(6) 0.026(5) -0.053(4) -0.028(4)
C0AL 0.046(3) 0.214(8) 0.150(6) 0.084(6) -0.021(4) -0.022(4)
C0AM 0.250(11) 0.085(5) 0.120(6) 0.012(4) -0.023(6) -0.028(6)
C0AN 0.131(6) 0.139(6) 0.143(6) 0.093(5) -0.009(5) -0.050(5)
C0AP 0.081(5) 0.166(7) 0.147(7) 0.032(6) -0.028(4) 0.009(4)
C0AQ 0.096(5) 0.149(6) 0.154(7) -0.049(5) -0.017(5) 0.003(5)
C0AS 0.149(7) 0.182(7) 0.087(4) -0.019(5) -0.052(4) -0.050(6)
C0AT 0.111(5) 0.139(6) 0.143(6) -0.045(5) -0.048(5) 0.023(5)
C0AV 0.104(6) 0.288(12) 0.080(5) -0.042(6) -0.001(4) -0.044(6)
C0AX 0.090(5) 0.175(8) 0.167(8) -0.014(6) 0.010(5) -0.016(5)
C0AZ 0.232(11) 0.110(6) 0.170(8) 0.038(6) -0.034(8) 0.047(6)
C0B1 0.137(7) 0.160(7) 0.122(6) -0.008(6) -0.045(5) 0.017(6)
C0B5 0.120(7) 0.121(6) 0.253(11) 0.031(7) 0.024(7) -0.031(5)
C15 0.183(10) 0.244(12) 0.327(16) -0.008(11) -0.195(12) -0.026(9)
C3 0.184(9) 0.148(7) 0.176(8) -0.012(6) -0.107(7) -0.014(6)
C6 0.173(8) 0.254(10) 0.086(5) 0.003(6) -0.042(5) -0.114(8)
C14 0.176(8) 0.115(6) 0.148(7) 0.000(5) 0.006(6) -0.019(5)

loop_
_atom_type_symbol
_atom_type_description
_atom_type_scat_dispersion_real
_atom_type_scat_dispersion_imag
_atom_type_scat_source
C C 0.0181 0.0091 'International Tables Vol C Tables 4.2.6.8 and 6.1.1.4'
H H 0.0000 0.0000 'International Tables Vol C Tables 4.2.6.8 and 6.1.1.4'
Cl Cl 0.3639 0.7018 'International Tables Vol C Tables 4.2.6.8 and 6.1.1.4'
N N 0.0311 0.0180 'International Tables Vol C Tables 4.2.6.8 and 6.1.1.4'
O O 0.0492 0.0322 'International Tables Vol C Tables 4.2.6.8 and 6.1.1.4'
S S 0.3331 0.5567 'International Tables Vol C Tables 4.2.6.8 and 6.1.1.4'

loop_
_geom_angle_atom_site_label_1
_geom_angle_atom_site_label_2
_geom_angle_atom_site_label_3
_geom_angle
O08Z S00H C0A6 106.5(3)
O08Z S00H C0AD 106.6(3)
C0A6 S00H C0AD 97.7(3)
O08U S00I C3 107.1(4)
O08U S00I C0A8 105.1(3)
C3 S00I C0A8 102.7(4)
O08W S00J C14 105.1(5)
O08W S00J C09Y 106.0(3)
C14 S00J C09Y 94.8(3)
C02Q O00K C05J 116.4(3)
O082 S00L C0AG 105.8(4)
O082 S00L C6 112.4(5)
C0AG S00L C6 108.3(4)
C03F O00N C05V 117.5(3)
C03Z O00P C07K 116.9(3)
C04Q O00Q C076 118.1(3)
C04E O00R C065 118.2(3)
C03J O00S C07R 117.6(3)
C042 N00T N01H 110.3(3)
C042 N00T C02W 128.7(3)
N01H N00T C02W 120.8(3)
C069 O00U C07F 116.7(3)
C04Z O00V C08Y 116.8(4)
C030 N00W C049 116.7(3)
C02T N00X N01S 110.3(3)
C02T N00X C036 130.2(3)
N01S N00X C036 119.4(3)
C062 O00Y C087 117.5(3)
C03N N00Z C02Y 117.3(3)
C02L N010 C031 116.5(3)
C05D O011 C08D 119.4(4)
C04H N012 N01N 110.6(3)
C04H N012 C03E 129.6(3)
N01N N012 C03E 119.6(3)
C035 N013 C02K 116.6(3)
C072 O014 C08A 120.2(4)
C06Z O015 C08H 121.7(4)
C03I N016 C05H 117.2(3)
C04D N017 N01A 109.3(3)
C04D N017 C039 132.2(3)
N01A N017 C039 118.4(3)
C02Z N018 N01V 110.6(3)
C02Z N018 C02V 130.7(3)
N01V N018 C02V 118.7(3)
C05C N019 N027 110.8(3)
C05C N019 C037 128.7(3)
N027 N019 C037 120.4(3)
N01K N01A N017 107.3(3)
C044 N01B C033 117.8(3)
C078 O01C C09D 117.6(4)
N01H N01D C03O 109.1(3)
C04L N01E C06C 116.4(3)
C059 N01F N023 110.3(3)
C059 N01F C05Q 131.4(3)
N023 N01F C05Q 117.7(3)
C06F O01G C09J 117.4(4)
N01D N01H N00T 107.2(3)
C07J O01I C07Q 121.9(3)
C047 N01J C04J 117.2(3)
N01A N01K C03B 108.7(3)
C07V O01L C09K 117.9(4)
C04V N01M N029 110.1(3)
C04V N01M C04Y 131.5(4)
N029 N01M C04Y 118.2(3)
N01P N01N N012 106.4(3)
N029 N01O C03S 108.6(3)
N01N N01P C04I 109.3(3)
N01V N01Q C048 109.3(3)
C07P O01R C09E 117.0(4)
N028 N01S N00X 106.9(3)
C068 N01T C05N 117.2(4)
C05A N01U C045 116.4(4)
N01Q N01V N018 106.8(3)
N027 N01W C03P 109.7(3)
C06G N01Y N02C 109.4(4)
C06G N01Y C06A 132.3(4)
N02C N01Y C06A 118.1(4)
C07X O020 C09S 117.9(4)
C06V N021 N02H 110.4(3)
C06V N021 C04W 131.0(3)
N02H N021 C04W 118.5(4)
N023 N022 C05E 109.5(3)
N022 N023 N01F 106.4(3)
C05U N024 C056 117.5(4)
C06E N026 C064 116.7(4)
N01W N027 N019 106.2(3)
N01S N028 C02X 109.4(3)
N01O N029 N01M 107.1(3)
N02C N02A C05T 109.8(4)
C06R N02B N03A 111.0(4)
C06R N02B C06U 130.3(4)
N03A N02B C06U 118.7(4)
N02A N02C N01Y 106.8(3)
C072 N02D C05F 129.6(4)
C072 N02D H02D 115.2
C05F N02D H02D 115.2
C07J N02E C061 128.7(4)
C07J N02E H02E 115.6
C061 N02E H02E 115.6
C07T N02G C05M 115.7(4)
N02J N02H N021 106.9(3)
C06Z N02I C05P 128.5(4)
C06Z N02I H02I 115.7
C05P N02I H02I 115.7
N02H N02J C07B 109.9(4)
N013 C02K C02O 124.2(3)
N013 C02K C02U 118.8(3)
C02O C02K C02U 116.9(3)
N010 C02L C03M 125.1(3)
N010 C02L C02X 114.2(3)
C03M C02L C02X 120.6(3)
C071 N02M N06H 110.3(4)
C071 N02M C08G 130.4(4)
N06H N02M C08G 119.0(4)
C043 C02N C031 120.2(3)
C043 C02N C02Q 123.3(3)
C031 C02N C02Q 116.5(3)
C041 C02O C02K 120.8(3)
C041 C02O C03F 122.4(3)
C02K C02O C03F 116.8(3)
C03E C02P C033 120.6(3)
C03E C02P Cl01 122.9(3)
C033 C02P Cl01 116.5(3)
O00K C02Q C03M 125.1(3)
O00K C02Q C02N 115.6(3)
C03M C02Q C02N 119.3(3)
C04M C02R C033 120.2(3)
C04M C02R C04Q 123.2(3)
C033 C02R C04Q 116.6(3)
C07Y O02S C0AT 121.9(6)
C02X C02T N00X 105.4(3)
C02X C02T H02T 127.3
N00X C02T H02T 127.3
C036 C02U C02K 121.2(3)
C036 C02U Cl04 121.5(3)
C02K C02U Cl04 117.3(3)
C058 C02V C04N 120.9(3)
C058 C02V N018 121.9(3)
C04N C02V N018 117.2(3)
C046 C02W C04K 120.8(3)
C046 C02W N00T 121.7(3)
C04K C02W N00T 117.5(3)
C02T C02X N028 108.1(3)
C02T C02X C02L 129.0(3)
N028 C02X C02L 122.9(3)
N00Z C02Y C038 123.3(3)
N00Z C02Y C03D 118.7(3)
C038 C02Y C03D 117.9(3)
N018 C02Z C048 104.7(3)
N018 C02Z H02Z 127.7
C048 C02Z H02Z 127.7
N00W C030 C03T 125.4(3)
N00W C030 C03O 114.2(3)
C03T C030 C03O 120.3(3)
N010 C031 C02N 124.0(3)
N010 C031 C046 118.1(3)
C02N C031 C046 117.8(3)
N01B C033 C02R 123.1(3)
N01B C033 C02P 119.0(3)
C02R C033 C02P 117.8(3)
C06J C034 C03J 124.8(4)
C06J C034 C049 118.7(4)
C03J C034 C049 116.5(3)
N013 C035 C03L 124.6(3)
N013 C035 C05E 116.6(3)
C03L C035 C05E 118.8(3)
C02U C036 C04B 120.1(3)
C02U C036 N00X 121.5(3)
C04B C036 N00X 118.4(3)
C075 C037 C066 120.9(4)
C075 C037 N019 119.8(4)
C066 C037 N019 119.3(3)
C04A C038 C02Y 120.1(3)
C04A C038 C04E 123.4(3)
C02Y C038 C04E 116.5(3)
C03D C039 C04G 120.1(3)
C03D C039 N017 122.9(3)
C04G C039 N017 117.0(3)
N03V N03A N02B 106.6(4)
C04D C03B N01K 109.2(3)
C04D C03B C047 127.0(4)
N01K C03B C047 123.6(3)
C088 N03C C06X 113.6(4)
C039 C03D C02Y 120.7(3)
C039 C03D Cl03 123.0(3)
C02Y C03D Cl03 116.3(3)
C02P C03E C03X 120.7(3)
C02P C03E N012 121.0(3)
C03X C03E N012 118.1(3)
O00N C03F C03L 125.5(3)
O00N C03F C02O 115.3(3)
C03L C03F C02O 119.1(3)
C08O O03G C09T 119.6(5)
C07E N03H C07W 115.6(4)
N016 C03I C05B 124.8(4)
N016 C03I C04I 115.0(3)
C05B C03I C04I 120.1(4)
O00S C03J C03T 124.6(4)
O00S C03J C034 115.1(3)
C03T C03J C034 120.3(3)
C08L O03K C0AQ 114.7(5)
C03F C03L C035 118.6(4)
C03F C03L H03L 120.7
C035 C03L H03L 120.7
C02Q C03M C02L 118.5(3)
C02Q C03M H03M 120.8
C02L C03M H03M 120.8
N00Z C03N C04F 124.1(3)
N00Z C03N C03P 115.5(3)
C04F C03N C03P 120.3(3)
N01D C03O C042 108.4(3)
N01D C03O C030 125.2(3)
C042 C03O C030 126.2(3)
N01W C03P C05C 108.5(3)
N01W C03P C03N 122.4(3)
C05C C03P C03N 129.1(3)
C08Q O03Q C0AA 118.6(5)
N01O C03S C04V 108.6(3)
N01O C03S C04L 124.0(3)
C04V C03S C04L 127.3(4)
C03J C03T C030 117.5(4)
C03J C03T H03T 121.3
C030 C03T H03T 121.3
C095 O03U C0B1 114.7(6)
N03A N03V C05W 109.1(4)
C06D C03W C03Z 123.6(4)
C06D C03W C06C 119.7(4)
C03Z C03W C06C 116.7(3)
C04M C03X C03E 120.8(3)
C04M C03X H03X 119.6
C03E C03X H03X 119.6
C06K C03Y C045 120.0(4)
C06K C03Y C05D 122.0(4)
C045 C03Y C05D 118.0(4)
O00P C03Z C04X 124.4(4)
O00P C03Z C03W 115.8(3)
C04X C03Z C03W 119.7(4)
C04Q C040 C044 118.4(3)
C04Q C040 H040 120.8
C044 C040 H040 120.8
C04B C041 C02O 120.5(3)
C04B C041 H041 119.8
C02O C041 H041 119.8
N00T C042 C03O 105.0(3)
N00T C042 H042 127.5
C03O C042 H042 127.5
C04K C043 C02N 121.2(3)
C04K C043 H043 119.4
C02N C043 H043 119.4
N01B C044 C040 124.1(3)
N01B C044 C048 115.7(3)
C040 C044 C048 120.2(3)
N01U C045 C058 118.3(4)
N01U C045 C03Y 123.1(3)
C058 C045 C03Y 118.6(4)
C02W C046 C031 120.6(3)
C02W C046 Cl02 122.4(3)
C031 C046 Cl02 117.0(3)
N01J C047 C05K 124.4(3)
N01J C047 C03B 114.3(3)
C05K C047 C03B 121.2(4)
N01Q C048 C02Z 108.6(3)
N01Q C048 C044 123.3(3)
C02Z C048 C044 128.0(3)
N00W C049 C034 123.6(3)
N00W C049 C05S 118.3(3)
C034 C049 C05S 118.1(3)
C04G C04A C038 120.8(3)
C04G C04A H04A 119.6
C038 C04A H04A 119.6
C041 C04B C036 120.5(3)
C041 C04B H04B 119.8
C036 C04B H04B 119.8
C090 N04C C07N 115.6(5)
C03B C04D N017 105.4(3)
C03B C04D H04D 127.3
N017 C04D H04D 127.3
O00R C04E C04F 125.1(3)
O00R C04E C038 115.1(3)
C04F C04E C038 119.8(3)
C04E C04F C03N 118.9(3)
C04E C04F H04F 120.6
C03N C04F H04F 120.6
C04A C04G C039 120.3(4)
C04A C04G H04G 119.8
C039 C04G H04G 119.8
N012 C04H C04I 104.8(3)
N012 C04H H04H 127.6
C04I C04H H04H 127.6
N01P C04I C04H 108.8(3)
N01P C04I C03I 124.4(3)
C04H C04I C03I 126.4(4)
N01J C04J C04P 123.6(4)
N01J C04J C04S 118.5(4)
C04P C04J C04S 117.9(3)
C043 C04K C02W 119.3(4)
C043 C04K H04K 120.4
C02W C04K H04K 120.4
N01E C04L C04X 125.0(4)
N01E C04L C03S 115.7(3)
C04X C04L C03S 119.2(4)
C03X C04M C02R 119.6(4)
C03X C04M H04M 120.2
C02R C04M H04M 120.2
C06K C04N C02V 119.9(4)
C06K C04N H04N 120.0
C02V C04N H04N 120.0
C06I C04P C062 124.2(4)
C06I C04P C04J 119.6(4)
C062 C04P C04J 116.2(4)
O00Q C04Q C040 124.5(3)
O00Q C04Q C02R 115.6(3)
C040 C04Q C02R 119.9(3)
C052 C04R C05Q 119.5(4)
C052 C04R H04R 120.3
C05Q C04R H04R 120.3
C04W C04S C04J 120.8(4)
C04W C04S Cl05 123.4(3)
C04J C04S Cl05 115.7(3)
C05M C04U C06F 117.5(4)
C05M C04U C05L 120.3(4)
C06F C04U C05L 122.2(4)
N01M C04V C03S 105.5(4)
N01M C04V H04V 127.2
C03S C04V H04V 127.2
C04S C04W C077 119.6(4)
C04S C04W N021 122.3(4)
C077 C04W N021 118.2(3)
C03Z C04X C04L 118.0(4)
C03Z C04X H04X 121.0
C04L C04X H04X 121.0
C060 C04Y C05Y 120.7(4)
C060 C04Y N01M 123.2(4)
C05Y C04Y N01M 116.1(4)
O00V C04Z C06T 125.8(4)
O00V C04Z C050 115.7(4)
C06T C04Z C050 118.4(4)
C056 C050 C06B 119.7(4)
C056 C050 C04Z 118.0(4)
C06B C050 C04Z 122.3(4)
C04R C052 C067 120.6(4)
C04R C052 H052 119.7
C067 C052 H052 119.7
C05P C053 C06C 121.8(4)
C05P C053 Cl0B 119.7(3)
C06C C053 Cl0B 118.5(3)
C06J C054 C05F 120.6(4)
C06J C054 H054 119.7
C05F C054 H054 119.7
N024 C056 C050 123.1(4)
N024 C056 C060 118.8(4)
C050 C056 C060 118.1(4)
C07I C057 C05H 118.5(4)
C07I C057 C069 125.3(4)
C05H C057 C069 116.2(4)
C02V C058 C045 120.1(4)
C02V C058 Cl07 121.0(3)
C045 C058 Cl07 118.9(3)
N01F C059 C05E 105.2(3)
N01F C059 H059 127.4
C05E C059 H059 127.4
N01U C05A C06P 124.6(4)
N01U C05A C07O 114.5(4)
C06P C05A C07O 120.9(4)
C069 C05B C03I 118.0(4)
C069 C05B H05B 121.0
C03I C05B H05B 121.0
N019 C05C C03P 104.8(3)
N019 C05C H05F 127.6
C03P C05C H05F 127.6
O011 C05D C06P 126.2(4)
O011 C05D C03Y 115.2(4)
C06P C05D C03Y 118.6(4)
C059 C05E N022 108.6(3)
C059 C05E C035 130.3(4)
N022 C05E C035 121.1(3)
C05S C05F C054 118.9(4)
C05S C05F N02D 117.4(4)
C054 C05F N02D 123.7(4)
C06A C05G C05N 120.5(4)
C06A C05G Cl08 121.7(4)
C05N C05G Cl08 117.7(3)
N016 C05H C05R 118.6(3)
N016 C05H C057 123.4(4)
C05R C05H C057 118.0(4)
C05J C05I C070 111.4(3)
C05J C05I C08K 107.8(3)
C070 C05I C08K 112.0(4)
C05J C05I H05I 108.5
C070 C05I H05I 108.5
C08K C05I H05I 108.5
O00K C05J C05I 108.6(3)
O00K C05J H05A 110.0
C05I C05J H05A 110.0
O00K C05J H05C 110.0
C05I C05J H05C 110.0
H05A C05J H05C 108.4
C062 C05K C047 118.6(4)
C062 C05K H05K 120.7
C047 C05K H05K 120.7
C066 C05L C04U 119.7(4)
C066 C05L H05L 120.1
C04U C05L H05L 120.1
N02G C05M C075 118.1(4)
N02G C05M C04U 123.5(4)
C075 C05M C04U 118.4(4)
N01T C05N C05G 117.6(4)
N01T C05N C05Z 123.0(4)
C05G C05N C05Z 119.4(4)
C08O N05O C07U 128.8(5)
C08O N05O H05O 115.6
C07U N05O H05O 115.6
C053 C05P N02I 118.1(4)
C053 C05P C06Q 118.6(4)
N02I C05P C06Q 123.3(4)
C063 C05Q C04R 121.7(4)
C063 C05Q N01F 121.4(4)
C04R C05Q N01F 116.8(3)
C061 C05R C05H 122.5(4)
C061 C05R Cl0A 119.8(3)
C05H C05R Cl0A 117.7(3)
C05F C05S C049 121.7(4)
C05F C05S Cl09 120.3(3)
C049 C05S Cl09 118.0(3)
C06G C05T N02A 107.6(4)
C06G C05T C05U 128.6(4)
N02A C05T C05U 123.5(4)
N024 C05U C06T 124.0(4)
N024 C05U C05T 115.5(4)
C06T C05U C05T 120.4(4)
O00N C05V C06L 109.6(3)
O00N C05V H05D 109.8
C06L C05V H05D 109.8
O00N C05V H05E 109.8
C06L C05V H05E 109.8
H05D C05V H05E 108.2
C06R C05W N03V 108.3(4)
C06R C05W C068 129.2(4)
N03V C05W C068 122.6(4)
C078 C05X C080 124.8(4)
C078 C05X C064 117.1(5)
C080 C05X C064 118.0(5)
C06B C05Y C04Y 119.4(4)
C06B C05Y H05Y 120.3
C04Y C05Y H05Y 120.3
C07L C05Z C05N 119.2(5)
C07L C05Z C07P 123.7(4)
C05N C05Z C07P 117.0(4)
C04Y C060 C056 120.8(4)
C04Y C060 Cl06 122.9(3)
C056 C060 Cl06 116.2(3)
C05R C061 N02E 119.0(4)
C05R C061 C06W 118.1(4)
N02E C061 C06W 122.8(4)
O00Y C062 C05K 125.8(4)
O00Y C062 C04P 114.1(4)
C05K C062 C04P 120.0(4)
C05Q C063 C06X 119.4(4)
C05Q C063 Cl0D 121.8(3)
C06X C063 Cl0D 118.8(3)
N026 C064 C074 119.3(4)
N026 C064 C05X 122.9(5)
C074 C064 C05X 117.8(5)
O00R C065 C08E 107.8(3)
O00R C065 H06A 110.1
C08E C065 H06A 110.1
O00R C065 H06B 110.1
C08E C065 H06B 110.1
H06A C065 H06B 108.5
C05L C066 C037 120.8(4)
C05L C066 H066 119.6
C037 C066 H066 119.6
C052 C067 C06X 121.0(4)
C052 C067 C07V 121.0(4)
C06X C067 C07V 118.0(4)
N01T C068 C07M 124.0(4)
N01T C068 C05W 115.1(4)
C07M C068 C05W 120.9(4)
C05B C069 O00U 124.7(4)
C05B C069 C057 120.3(4)
O00U C069 C057 115.0(4)
C05G C06A N01Y 123.5(4)
C05G C06A C07G 118.9(4)
N01Y C06A C07G 117.6(4)
C05Y C06B C050 121.2(4)
C05Y C06B H06C 119.4
C050 C06B H06C 119.4
N01E C06C C053 118.4(3)
N01E C06C C03W 124.0(4)
C053 C06C C03W 117.6(3)
C06Q C06D C03W 121.5(4)
C06Q C06D H06D 119.2
C03W C06D H06D 119.2
N026 C06E C06M 125.4(4)
N026 C06E C07B 115.2(4)
C06M C06E C07B 119.3(4)
O01G C06F C07Z 126.0(4)
O01G C06F C04U 115.5(4)
C07Z C06F C04U 118.5(4)
N01Y C06G C05T 106.4(4)
N01Y C06G H06G 126.8
C05T C06G H06G 126.8
N06O N06H N02M 106.5(4)
C077 C06I C04P 120.5(4)
C077 C06I H06I 119.7
C04P C06I H06I 119.7
C054 C06J C034 122.0(4)
C054 C06J H06J 119.0
C034 C06J H06J 119.0
C04N C06K C03Y 120.4(4)
C04N C06K H06K 119.8
C03Y C06K H06K 119.8
C08N C06L C05V 109.1(4)
C08N C06L C08R 112.7(4)
C05V C06L C08R 111.3(3)
C08N C06L H06L 107.9
C05V C06L H06L 107.9
C08R C06L H06L 107.8
C078 C06M C06E 117.9(4)
C078 C06M H06M 121.0
C06E C06M H06M 121.0
N06H N06O C07O 110.1(4)
C05D C06P C05A 119.3(4)
C05D C06P H06P 120.4
C05A C06P H06P 120.4
C06D C06Q C05P 120.8(4)
C06D C06Q H06Q 119.6
C05P C06Q H06Q 119.6
N02B C06R C05W 105.1(4)
N02B C06R H06R 127.5
C05W C06R H06R 127.5
C04Z C06T C05U 118.9(4)
C04Z C06T H06T 120.5
C05U C06T H06T 120.5
C07C C06U C079 120.7(4)
C07C C06U N02B 121.8(4)
C079 C06U N02B 117.5(4)
N021 C06V C07B 104.9(4)
N021 C06V H06V 127.6
C07B C06V H06V 127.6
C07I C06W C061 120.5(4)
C07I C06W H06W 119.7
C061 C06W H06W 119.7
N03C C06X C067 124.2(4)
N03C C06X C063 118.0(4)
C067 C06X C063 117.8(4)
C079 C06Y C073 119.7(4)
C079 C06Y H06Y 120.1
C073 C06Y H06Y 120.1
O2 C06Z O015 126.5(4)
O2 C06Z N02I 124.9(4)
O015 C06Z N02I 108.5(4)
C05I C070 H07E 109.5
C05I C070 H07F 109.5
H07E C070 H07F 109.5
C05I C070 H07G 109.5
H07E C070 H07G 109.5
H07F C070 H07G 109.5
N02M C071 C07O 104.7(4)
N02M C071 H071 127.7
C07O C071 H071 127.7
O025 C072 O014 127.7(4)
O025 C072 N02D 124.6(4)
O014 C072 N02D 107.7(4)
C07W C073 C06Y 120.7(4)
C07W C073 C07X 116.9(5)
C06Y C073 C07X 122.4(5)
C07U C074 C064 122.0(4)
C07U C074 Cl0E 120.6(4)
C064 C074 Cl0E 117.4(4)
C037 C075 C05M 119.7(4)
C037 C075 Cl0C 120.9(3)
C05M C075 Cl0C 119.4(3)
O00Q C076 C09F 109.4(4)
O00Q C076 H07A 109.8
C09F C076 H07A 109.8
O00Q C076 H07B 109.8
C09F C076 H07B 109.8
H07A C076 H07B 108.2
C06I C077 C04W 121.5(4)
C06I C077 H077 119.2
C04W C077 H077 119.2
O01C C078 C06M 123.8(5)
O01C C078 C05X 116.3(4)
C06M C078 C05X 119.9(4)
C06Y C079 C06U 121.2(5)
C06Y C079 H079 119.4
C06U C079 H079 119.4
C08J C07A C08F 112.7(4)
C08J C07A C07K 111.6(4)
C08F C07A C07K 107.6(4)
C08J C07A H07K 108.3
C08F C07A H07K 108.3
C07K C07A H07K 108.3
N02J C07B C06V 107.9(4)
N02J C07B C06E 123.7(4)
C06V C07B C06E 128.3(4)
C06U C07C C07W 120.3(4)
C06U C07C Cl0F 121.8(3)
C07W C07C Cl0F 117.9(4)
C08G C07D C07N 119.9(5)
C08G C07D Cl0G 122.3(4)
C07N C07D Cl0G 117.8(4)
N03H C07E C083 125.5(5)
N03H C07E C07Y 116.0(5)
C083 C07E C07Y 118.4(5)
O00U C07F C089 110.1(4)
O00U C07F H07C 109.6
C089 C07F H07C 109.6
O00U C07F H07D 109.6
C089 C07F H07D 109.6
H07C C07F H07D 108.2
C07L C07G C06A 121.1(4)
C07L C07G H07L 119.5
C06A C07G H07L 119.5
C08I C07H C07N 119.6(5)
C08I C07H C08Q 123.0(5)
C07N C07H C08Q 117.4(5)
C06W C07I C057 122.3(4)
C06W C07I H07I 118.9
C057 C07I H07I 118.9
O4 C07J O01I 126.9(4)
O4 C07J N02E 125.7(4)
O01I C07J N02E 107.4(4)
O00P C07K C07A 109.0(3)
O00P C07K H07M 109.9
C07A C07K H07M 109.9
O00P C07K H07N 109.9
C07A C07K H07N 109.9
H07M C07K H07N 108.3
C07G C07L C05Z 120.8(4)
C07G C07L H07O 119.6
C05Z C07L H07O 119.6
C07P C07M C068 119.2(5)
C07P C07M H07P 120.4
C068 C07M H07P 120.4
N04C C07N C07H 124.0(5)
N04C C07N C07D 118.4(5)
C07H C07N C07D 117.5(5)
N06O C07O C071 108.4(4)
N06O C07O C05A 122.7(4)
C071 C07O C05A 128.9(4)
C07M C07P O01R 125.2(5)
C07M C07P C05Z 119.4(4)
O01R C07P C05Z 115.4(4)
O01I C07Q C092 108.7(4)
O01I C07Q C098 101.9(4)
C092 C07Q C098 112.3(4)
O01I C07Q C097 109.4(4)
C092 C07Q C097 113.0(4)
C098 C07Q C097 111.0(4)
O00S C07R C08B 107.9(4)
O00S C07R H07H 110.1
C08B C07R H07H 110.1
O00S C07R H07J 110.1
C08B C07R H07J 110.1
H07H C07R H07J 108.4
N02G C07T C07Z 125.3(4)
N02G C07T C08L 113.3(4)
C07Z C07T C08L 121.4(4)
C074 C07U N05O 118.2(5)
C074 C07U C086 117.6(5)
N05O C07U C086 124.1(5)
O01L C07V C08M 126.7(5)
O01L C07V C067 115.7(4)
C08M C07V C067 117.6(5)
N03H C07W C073 124.0(4)
N03H C07W C07C 118.7(4)
C073 C07W C07C 117.3(4)
O020 C07X C083 125.8(5)
O020 C07X C073 115.6(5)
C083 C07X C073 118.6(5)
O04T C07Y O02S 123.4(5)
O04T C07Y C07E 122.7(5)
O02S C07Y C07E 113.9(5)
C06F C07Z C07T 119.4(4)
C06F C07Z H07Z 120.3
C07T C07Z H07Z 120.3
C086 C080 C05X 122.0(5)
C086 C080 H080 119.0
C05X C080 H080 119.0
C09G O081 C0AZ 112.8(6)
C07X C083 C07E 119.4(5)
C07X C083 H083 120.3
C07E C083 H083 120.3
C08I C085 C08G 120.3(5)
C08I C085 H085 119.9
C08G C085 H085 119.9
C080 C086 C07U 122.6(5)
C080 C086 H086 118.7
C07U C086 H086 118.7
O00Y C087 C09Q 109.7(4)
O00Y C087 H08R 109.7
C09Q C087 H08R 109.7
O00Y C087 H08S 109.7
C09Q C087 H08S 109.7
H08R C087 H08S 108.2
N03C C088 C08M 126.4(4)
N03C C088 C09G 116.0(6)
C08M C088 C09G 117.5(6)
C07F C089 C08X 108.7(4)
C07F C089 C094 110.8(4)
C08X C089 C094 111.5(4)
C07F C089 H089 108.6
C08X C089 H089 108.6
C094 C089 H089 108.6
O014 C08A C091 109.7(4)
O014 C08A C096 101.0(4)
C091 C08A C096 111.6(4)
O014 C08A C09C 108.5(4)
C091 C08A C09C 112.7(4)
C096 C08A C09C 112.6(5)
C07R C08B C09X 108.7(4)
C07R C08B C09V 109.8(4)
C09X C08B C09V 111.7(5)
C07R C08B H08F 108.9
C09X C08B H08F 108.9
C09V C08B H08F 108.9
O011 C08D C093 106.2(4)
O011 C08D H08A 110.5
C093 C08D H08A 110.5
O011 C08D H08B 110.5
C093 C08D H08B 110.5
H08A C08D H08B 108.7
C065 C08E C09I 110.7(4)
C065 C08E C08P 108.9(4)
C09I C08E C08P 110.3(4)
C065 C08E H08T 109.0
C09I C08E H08T 109.0
C08P C08E H08T 109.0
C07A C08F H08X 109.5
C07A C08F H08Y 109.5
H08X C08F H08Y 109.5
C07A C08F H 109.5
H08X C08F H 109.5
H08Y C08F H 109.5
C07D C08G C085 121.5(4)
C07D C08G N02M 120.5(4)
C085 C08G N02M 117.9(5)
O015 C08H C09H 101.5(4)
O015 C08H C08T 108.5(4)
C09H C08H C08T 114.3(5)
O015 C08H C08V 110.2(4)
C09H C08H C08V 109.5(4)
C08T C08H C08V 112.2(4)
C085 C08I C07H 121.1(5)
C085 C08I H08I 119.5
C07H C08I H08I 119.5
C07A C08J H08Z 109.5
C07A C08J HA 109.5
H08Z C08J HA 109.5
C07A C08J HB 109.5
H08Z C08J HB 109.5
HA C08J HB 109.5
C05I C08K H08G 109.5
C05I C08K H08H 109.5
H08G C08K H08H 109.5
C05I C08K H08J 109.5
H08G C08K H08J 109.5
H08H C08K H08J 109.5
O3 C08L O03K 125.2(5)
O3 C08L C07T 122.2(5)
O03K C08L C07T 112.4(5)
C07V C08M C088 120.1(5)
C07V C08M H08M 119.9
C088 C08M H08M 119.9
C06L C08N H08K 109.5
C06L C08N H08L 109.5
H08K C08N H08L 109.5
C06L C08N H08N 109.5
H08K C08N H08N 109.5
H08L C08N H08N 109.5
O04O C08O O03G 127.9(6)
O04O C08O N05O 124.0(6)
O03G C08O N05O 108.1(6)
C08E C08P H08U 109.5
C08E C08P H08V 109.5
H08U C08P H08V 109.5
C08E C08P H08W 109.5
H08U C08P H08W 109.5
H08V C08P H08W 109.5
O03Q C08Q C09A 125.2(5)
O03Q C08Q C07H 116.2(5)
C09A C08Q C07H 118.6(5)
C06L C08R H08O 109.5
C06L C08R H08P 109.5
H08O C08R H08P 109.5
C06L C08R H08Q 109.5
H08O C08R H08Q 109.5
H08P C08R H08Q 109.5
C08H C08T H08 109.5
C08H C08T HC 109.5
H08 C08T HC 109.5
C08H C08T HD 109.5
H08 C08T HD 109.5
HC C08T HD 109.5
C08H C08V H7BA 109.5
C08H C08V HE 109.5
H7BA C08V HE 109.5
C08H C08V HF 109.5
H7BA C08V HF 109.5
HE C08V HF 109.5
C089 C08X H08C 109.5
C089 C08X H08D 109.5
H08C C08X H08D 109.5
C089 C08X H08E 109.5
H08C C08X H08E 109.5
H08D C08X H08E 109.5
O00V C08Y C09U 107.3(5)
O00V C08Y H8BA 110.3
C09U C08Y H8BA 110.3
O00V C08Y HG 110.3
C09U C08Y HG 110.3
H8BA C08Y HG 108.5
N04C C090 C09A 125.6(5)
N04C C090 C095 117.7(6)
C09A C090 C095 116.7(6)
C08A C091 H09U 109.5
C08A C091 H09V 109.5
H09U C091 H09V 109.5
C08A C091 H09W 109.5
H09U C091 H09W 109.5
H09V C091 H09W 109.5
C07Q C092 H09A 109.5
C07Q C092 H09B 109.5
H09A C092 H09B 109.5
C07Q C092 H09C 109.5
H09A C092 H09C 109.5
H09B C092 H09C 109.5
C08D C093 C09R 111.6(5)
C08D C093 C09N 111.3(4)
C09R C093 C09N 111.6(5)
C08D C093 H093 107.3
C09R C093 H093 107.3
C09N C093 H093 107.3
C089 C094 H09D 109.5
C089 C094 H09E 109.5
H09D C094 H09E 109.5
C089 C094 H09F 109.5
H09D C094 H09F 109.5
H09E C094 H09F 109.5
O06N C095 O03U 120.7(7)
O06N C095 C090 124.4(7)
O03U C095 C090 114.8(6)
C08A C096 H09X 109.5
C08A C096 H09Y 109.5
H09X C096 H09Y 109.5
C08A C096 HH 109.5
H09X C096 HH 109.5
H09Y C096 HH 109.5
C07Q C097 H09G 109.5
C07Q C097 H09H 109.5
H09G C097 H09H 109.5
C07Q C097 H09I 109.5
H09G C097 H09I 109.5
H09H C097 H09I 109.5
C07Q C098 H09J 109.5
C07Q C098 H09K 109.5
H09J C098 H09K 109.5
C07Q C098 H09L 109.5
H09J C098 H09L 109.5
H09K C098 H09L 109.5
C09L C099 H9BA 109.5
C09L C099 HI 109.5
H9BA C099 HI 109.5
C09L C099 HJ 109.5
H9BA C099 HJ 109.5
HI C099 HJ 109.5
C08Q C09A C090 118.7(5)
C08Q C09A H09M 120.7
C090 C09A H09M 120.7
C08A C09C H09Z 109.5
C08A C09C HK 109.5
H09Z C09C HK 109.5
C08A C09C HL 109.5
H09Z C09C HL 109.5
HK C09C HL 109.5
O01C C09D C0AF 109.8(5)
O01C C09D H4AA 109.7
C0AF C09D H4AA 109.7
O01C C09D HM 109.7
C0AF C09D HM 109.7
H4AA C09D HM 108.2
O01R C09E C09L 108.0(5)
O01R C09E H0CA 110.1
C09L C09E H0CA 110.1
O01R C09E HN 110.1
C09L C09E HN 110.1
H0CA C09E HN 108.4
C076 C09F C0A5 109.5(5)
C076 C09F C0AL 108.9(5)
C0A5 C09F C0AL 111.6(6)
C076 C09F H09N 108.9
C0A5 C09F H09N 108.9
C0AL C09F H09N 108.9
O1 C09G O081 122.1(7)
O1 C09G C088 122.3(8)
O081 C09G C088 115.5(7)
C08H C09H H1CA 109.5
C08H C09H HO 109.5
H1CA C09H HO 109.5
C08H C09H HP 109.5
H1CA C09H HP 109.5
HO C09H HP 109.5
C08E C09I H5AA 109.5
C08E C09I HQ 109.5
H5AA C09I HQ 109.5
C08E C09I HR 109.5
H5AA C09I HR 109.5
HQ C09I HR 109.5
O01G C09J C09O 108.9(4)
O01G C09J H6AA 109.9
C09O C09J H6AA 109.9
O01G C09J HS 109.9
C09O C09J HS 109.9
H6AA C09J HS 108.3
O01L C09K C09W 106.9(5)
O01L C09K H09 110.3
C09W C09K H09 110.3
O01L C09K HT 110.3
C09W C09K HT 110.3
H09 C09K HT 108.6
C0A1 C09L C099 117.0(6)
C0A1 C09L C09E 114.2(6)
C099 C09L C09E 111.5(5)
C0A1 C09L H2CA 104.1
C099 C09L H2CA 104.1
C09E C09L H2CA 104.1
C09T C09M H7AA 109.5
C09T C09M HU 109.5
H7AA C09M HU 109.5
C09T C09M HV 109.5
H7AA C09M HV 109.5
HU C09M HV 109.5
C093 C09N H09O 109.5
C093 C09N H09P 109.5
H09O C09N H09P 109.5
C093 C09N H09Q 109.5
H09O C09N H09Q 109.5
H09P C09N H09Q 109.5
C09P C09O C0AC 113.5(6)
C09P C09O C09J 112.0(5)
C0AC C09O C09J 110.1(5)
C09P C09O H8AA 106.9
C0AC C09O H8AA 106.9
C09J C09O H8AA 106.9
C09O C09P H9AA 109.5
C09O C09P HW 109.5
H9AA C09P HW 109.5
C09O C09P HX 109.5
H9AA C09P HX 109.5
HW C09P HX 109.5
C087 C09Q C0AS 108.7(5)
C087 C09Q C0AV 111.8(5)
C0AS C09Q C0AV 112.8(6)
C087 C09Q H1BA 107.8
C0AS C09Q H1BA 107.8
C0AV C09Q H1BA 107.8
C093 C09R H09R 109.5
C093 C09R H09S 109.5
H09R C09R H09S 109.5
C093 C09R H09T 109.5
H09R C09R H09T 109.5
H09S C09R H09T 109.5
O020 C09S C0A2 109.1(5)
O020 C09S H3CA 109.9
C0A2 C09S H3CA 109.9
O020 C09S HY 109.9
C0A2 C09S HY 109.9
H3CA C09S HY 108.3
C09M C09T C0AM 113.0(6)
C09M C09T O03G 110.3(5)
C0AM C09T O03G 108.5(5)
C09M C09T C0AH 109.4(5)
C0AM C09T C0AH 115.1(7)
O03G C09T C0AH 99.8(5)
C08Y C09U C09Z 110.8(5)
C08Y C09U C0AN 106.1(6)
C09Z C09U C0AN 110.2(5)
C08Y C09U H4CA 109.9
C09Z C09U H4CA 109.9
C0AN C09U H4CA 109.9
C08B C09V H1AA 109.5
C08B C09V HZ 109.5
H1AA C09V HZ 109.5
C08B C09V H5DA 109.5
H1AA C09V H5DA 109.5
HZ C09V H5DA 109.5
C0AJ C09W C0AK 111.8(7)
C0AJ C09W C09K 110.1(6)
C0AK C09W C09K 113.8(6)
C0AJ C09W H2AA 106.9
C0AK C09W H2AA 106.9
C09K C09W H2AA 106.9
C08B C09X H3AA 109.5
C08B C09X H6DA 109.5
H3AA C09X H6DA 109.5
C08B C09X H7DA 109.5
H3AA C09X H7DA 109.5
H6DA C09X H7DA 109.5
S00J C09Y H3DA 109.5
S00J C09Y H8DA 109.5
H3DA C09Y H8DA 109.5
S00J C09Y H9DA 109.5
H3DA C09Y H9DA 109.5
H8DA C09Y H9DA 109.5
C09U C09Z H5CA 109.5
C09U C09Z H0EA 109.5
H5CA C09Z H0EA 109.5
C09U C09Z H1EA 109.5
H5CA C09Z H1EA 109.5
H0EA C09Z H1EA 109.5
C09L C0A1 H6CA 109.5
C09L C0A1 H2EA 109.5
H6CA C0A1 H2EA 109.5
C09L C0A1 H3EA 109.5
H6CA C0A1 H3EA 109.5
H2EA C0A1 H3EA 109.5
C09S C0A2 C0AI 109.2(7)
C09S C0A2 C0B5 107.1(6)
C0AI C0A2 C0B5 112.1(6)
C09S C0A2 H0A2 109.5
C0AI C0A2 H0A2 109.5
C0B5 C0A2 H0A2 109.5
C0AB C0A3 H0AA 109.5
C0AB C0A3 H0AB 109.5
H0AA C0A3 H0AB 109.5
C0AB C0A3 H0AC 109.5
H0AA C0A3 H0AC 109.5
H0AB C0A3 H0AC 109.5
C09F C0A5 H0AD 109.5
C09F C0A5 H0AE 109.5
H0AD C0A5 H0AE 109.5
C09F C0A5 H0AF 109.5
H0AD C0A5 H0AF 109.5
H0AE C0A5 H0AF 109.5
S00H C0A6 H0DA 109.5
S00H C0A6 H4EA 109.5
H0DA C0A6 H4EA 109.5
S00H C0A6 H5EA 109.5
H0DA C0A6 H5EA 109.5
H4EA C0A6 H5EA 109.5
S00I C0A8 H2DA 109.5
S00I C0A8 H6EA 109.5
H2DA C0A8 H6EA 109.5
S00I C0A8 H7EA 109.5
H2DA C0A8 H7EA 109.5
H6EA C0A8 H7EA 109.5
O03Q C0AA C0AB 108.9(6)
O03Q C0AA H0AG 109.9
C0AB C0AA H0AG 109.9
O03Q C0AA H0AH 109.9
C0AB C0AA H0AH 109.9
H0AG C0AA H0AH 108.3
C0A3 C0AB C0AA 111.5(7)
C0A3 C0AB C15 114.2(7)
C0AA C0AB C15 106.8(8)
C0A3 C0AB H0AI 108.0
C0AA C0AB H0AI 108.0
C15 C0AB H0AI 108.0
C09O C0AC H0AV 109.5
C09O C0AC H0AW 109.5
H0AV C0AC H0AW 109.5
C09O C0AC H0AX 109.5
H0AV C0AC H0AX 109.5
H0AW C0AC H0AX 109.5
S00H C0AD H1DA 109.5
S00H C0AD H8EA 109.5
H1DA C0AD H8EA 109.5
S00H C0AD H9EA 109.5
H1DA C0AD H9EA 109.5
H8EA C0AD H9EA 109.5
C09D C0AF C0AP 109.6(5)
C09D C0AF C0AX 107.9(6)
C0AP C0AF C0AX 109.6(7)
C09D C0AF H0AY 109.9
C0AP C0AF H0AY 109.9
C0AX C0AF H0AY 109.9
S00L C0AG H4DA 109.5
S00L C0AG H0FA 109.5
H4DA C0AG H0FA 109.5
S00L C0AG H1FA 109.5
H4DA C0AG H1FA 109.5
H0FA C0AG H1FA 109.5
C09T C0AH H0AZ 109.5
C09T C0AH H2FA 109.5
H0AZ C0AH H2FA 109.5
C09T C0AH H3FA 109.5
H0AZ C0AH H3FA 109.5
H2FA C0AH H3FA 109.5
C0A2 C0AI H7CA 109.5
C0A2 C0AI H4FA 109.5
H7CA C0AI H4FA 109.5
C0A2 C0AI H5FA 109.5
H7CA C0AI H5FA 109.5
H4FA C0AI H5FA 109.5
C09W C0AJ H0AM 109.5
C09W C0AJ H0AN 109.5
H0AM C0AJ H0AN 109.5
C09W C0AJ H0AO 109.5
H0AM C0AJ H0AO 109.5
H0AN C0AJ H0AO 109.5
C09W C0AK H0AP 109.5
C09W C0AK H0AQ 109.5
H0AP C0AK H0AQ 109.5
C09W C0AK H0AR 109.5
H0AP C0AK H0AR 109.5
H0AQ C0AK H0AR 109.5
C09F C0AL H0AJ 109.5
C09F C0AL H0AK 109.5
H0AJ C0AL H0AK 109.5
C09F C0AL H0AL 109.5
H0AJ C0AL H0AL 109.5
H0AK C0AL H0AL 109.5
C09T C0AM H0A 109.5
C09T C0AM H6FA 109.5
H0A C0AM H6FA 109.5
C09T C0AM H7FA 109.5
H0A C0AM H7FA 109.5
H6FA C0AM H7FA 109.5
C09U C0AN H8CA 109.5
C09U C0AN H8FA 109.5
H8CA C0AN H8FA 109.5
C09U C0AN H9FA 109.5
H8CA C0AN H9FA 109.5
H8FA C0AN H9FA 109.5
C0AF C0AP H2BA 109.5
C0AF C0AP H0GA 109.5
H2BA C0AP H0GA 109.5
C0AF C0AP H1GA 109.5
H2BA C0AP H1GA 109.5
H0GA C0AP H1GA 109.5
O03K C0AQ H3BA 109.5
O03K C0AQ H2GA 109.5
H3BA C0AQ H2GA 109.5
O03K C0AQ H3GA 109.5
H3BA C0AQ H3GA 109.5
H2GA C0AQ H3GA 109.5
C09Q C0AS H4BA 109.5
C09Q C0AS H4GA 109.5
H4BA C0AS H4GA 109.5
C09Q C0AS H5GA 109.5
H4BA C0AS H5GA 109.5
H4GA C0AS H5GA 109.5
O02S C0AT H9CA 109.5
O02S C0AT H6GA 109.5
H9CA C0AT H6GA 109.5
O02S C0AT H7GA 109.5
H9CA C0AT H7GA 109.5
H6GA C0AT H7GA 109.5
C09Q C0AV H5BA 109.5
C09Q C0AV H8GA 109.5
H5BA C0AV H8GA 109.5
C09Q C0AV H9GA 109.5
H5BA C0AV H9GA 109.5
H8GA C0AV H9GA 109.5
C0AF C0AX H6BA 109.5
C0AF C0AX H0HA 109.5
H6BA C0AX H0HA 109.5
C0AF C0AX H1HA 109.5
H6BA C0AX H1HA 109.5
H0HA C0AX H1HA 109.5
O081 C0AZ H0AS 109.5
O081 C0AZ H0AT 109.5
H0AS C0AZ H0AT 109.5
O081 C0AZ H0AU 109.5
H0AS C0AZ H0AU 109.5
H0AT C0AZ H0AU 109.5
O03U C0B1 H0BA 109.5
O03U C0B1 H0BB 109.5
H0BA C0B1 H0BB 109.5
O03U C0B1 H0BC 109.5
H0BA C0B1 H0BC 109.5
H0BB C0B1 H0BC 109.5
C0A2 C0B5 H0BD 109.5
C0A2 C0B5 H0BE 109.5
H0BD C0B5 H0BE 109.5
C0A2 C0B5 H0BF 109.5
H0BD C0B5 H0BF 109.5
H0BE C0B5 H0BF 109.5
C0AB C15 H15A 109.5
C0AB C15 H15B 109.5
H15A C15 H15B 109.5
C0AB C15 H15C 109.5
H15A C15 H15C 109.5
H15B C15 H15C 109.5
S00I C3 H3A 109.5
S00I C3 H3B 109.5
H3A C3 H3B 109.5
S00I C3 H3C 109.5
H3A C3 H3C 109.5
H3B C3 H3C 109.5
S00L C6 H6A 109.5
S00L C6 H6B 109.5
H6A C6 H6B 109.5
S00L C6 H6C 109.5
H6A C6 H6C 109.5
H6B C6 H6C 109.5
S00J C14 H14A 109.5
S00J C14 H14B 109.5
H14A C14 H14B 109.5
S00J C14 H14C 109.5
H14A C14 H14C 109.5
H14B C14 H14C 109.5

loop_
_geom_bond_atom_site_label_1
_geom_bond_atom_site_label_2
_geom_bond_distance
Cl01 C02P 1.737(4)
Cl02 C046 1.733(4)
Cl03 C03D 1.729(4)
Cl04 C02U 1.734(4)
Cl05 C04S 1.728(4)
Cl06 C060 1.727(4)
Cl07 C058 1.728(4)
Cl08 C05G 1.735(4)
Cl09 C05S 1.729(4)
Cl0A C05R 1.736(4)
Cl0B C053 1.739(4)
Cl0C C075 1.718(4)
Cl0D C063 1.723(4)
Cl0E C074 1.737(5)
Cl0F C07C 1.726(5)
Cl0G C07D 1.731(5)
S00H O08Z 1.455(5)
S00H C0A6 1.760(6)
S00H C0AD 1.769(8)
S00I O08U 1.497(5)
S00I C3 1.717(8)
S00I C0A8 1.737(6)
S00J O08W 1.435(5)
S00J C14 1.729(9)
S00J C09Y 1.833(6)
O00K C02Q 1.349(4)
O00K C05J 1.448(5)
S00L O082 1.347(5)
S00L C0AG 1.456(5)
S00L C6 1.613(9)
O00N C03F 1.345(4)
O00N C05V 1.445(5)
O00P C03Z 1.358(5)
O00P C07K 1.442(5)
O00Q C04Q 1.360(4)
O00Q C076 1.421(5)
O00R C04E 1.356(4)
O00R C065 1.455(5)
O00S C03J 1.359(5)
O00S C07R 1.445(5)
N00T C042 1.349(5)
N00T N01H 1.354(4)
N00T C02W 1.420(5)
O00U C069 1.367(5)
O00U C07F 1.430(5)
O00V C04Z 1.347(5)
O00V C08Y 1.451(5)
N00W C030 1.309(5)
N00W C049 1.358(5)
N00X C02T 1.349(5)
N00X N01S 1.358(4)
N00X C036 1.422(5)
O00Y C062 1.352(5)
O00Y C087 1.445(6)
N00Z C03N 1.322(5)
N00Z C02Y 1.359(5)
N010 C02L 1.317(5)
N010 C031 1.359(5)
O011 C05D 1.328(5)
O011 C08D 1.463(5)
N012 C04H 1.342(5)
N012 N01N 1.372(4)
N012 C03E 1.431(5)
N013 C035 1.321(5)
N013 C02K 1.359(5)
O014 C072 1.334(5)
O014 C08A 1.495(5)
O015 C06Z 1.321(5)
O015 C08H 1.484(5)
N016 C03I 1.323(5)
N016 C05H 1.355(5)
N017 C04D 1.362(5)
N017 N01A 1.370(4)
N017 C039 1.421(5)
N018 C02Z 1.344(5)
N018 N01V 1.366(4)
N018 C02V 1.432(5)
N019 C05C 1.346(5)
N019 N027 1.352(4)
N019 C037 1.430(5)
N01A N01K 1.311(4)
N01B C044 1.317(5)
N01B C033 1.358(5)
O01C C078 1.347(5)
O01C C09D 1.464(7)
N01D N01H 1.309(4)
N01D C03O 1.359(5)
N01E C04L 1.315(5)
N01E C06C 1.361(5)
N01F C059 1.341(5)
N01F N023 1.374(4)
N01F C05Q 1.436(5)
O01G C06F 1.346(5)
O01G C09J 1.457(5)
O01I C07J 1.333(5)
O01I C07Q 1.484(5)
N01J C047 1.328(5)
N01J C04J 1.350(5)
N01K C03B 1.364(5)
O01L C07V 1.341(6)
O01L C09K 1.471(6)
N01M C04V 1.337(5)
N01M N029 1.369(5)
N01M C04Y 1.434(5)
N01N N01P 1.308(4)
N01O N029 1.320(4)
N01O C03S 1.360(5)
N01P C04I 1.359(5)
N01Q N01V 1.300(4)
N01Q C048 1.362(5)
O01R C07P 1.359(5)
O01R C09E 1.456(7)
N01S N028 1.296(5)
N01T C068 1.323(5)
N01T C05N 1.364(5)
N01U C05A 1.341(5)
N01U C045 1.366(5)
N01W N027 1.313(4)
N01W C03P 1.347(5)
O4 C07J 1.203(5)
N01Y C06G 1.340(6)
N01Y N02C 1.382(5)
N01Y C06A 1.420(6)
O2 C06Z 1.202(5)
O020 C07X 1.332(6)
O020 C09S 1.440(6)
N021 C06V 1.353(5)
N021 N02H 1.367(5)
N021 C04W 1.426(5)
N022 N023 1.291(4)
N022 C05E 1.368(5)
N024 C05U 1.321(5)
N024 C056 1.356(5)
O025 C072 1.194(5)
N026 C06E 1.318(6)
N026 C064 1.360(6)
N028 C02X 1.372(5)
N02A N02C 1.301(5)
N02A C05T 1.367(5)
N02B C06R 1.351(5)
N02B N03A 1.355(5)
N02B C06U 1.427(6)
N02D C072 1.374(5)
N02D C05F 1.397(5)
N02D H02D 0.8600
N02E C07J 1.364(6)
N02E C061 1.394(5)
N02E H02E 0.8600
N02G C07T 1.330(6)
N02G C05M 1.356(5)
N02H N02J 1.299(5)
N02I C06Z 1.351(6)
N02I C05P 1.399(5)
N02I H02I 0.8600
N02J C07B 1.368(6)
C02K C02O 1.415(5)
C02K C02U 1.429(5)
C02L C03M 1.407(5)
C02L C02X 1.480(5)
N02M C071 1.351(5)
N02M N06H 1.380(6)
N02M C08G 1.427(6)
C02N C043 1.404(5)
C02N C031 1.413(5)
C02N C02Q 1.431(5)
C02O C041 1.404(5)
C02O C03F 1.427(5)
C02P C03E 1.372(5)
C02P C033 1.418(5)
C02Q C03M 1.365(5)
C02R C04M 1.409(5)
C02R C033 1.418(5)
C02R C04Q 1.420(5)
O02S C07Y 1.287(6)
O02S C0AT 1.399(8)
C02T C02X 1.348(5)
C02T H02T 0.9300
C02U C036 1.378(5)
C02V C058 1.382(5)
C02V C04N 1.403(5)
C02W C046 1.368(5)
C02W C04K 1.418(5)
C02Y C038 1.411(5)
C02Y C03D 1.425(5)
C02Z C048 1.365(5)
C02Z H02Z 0.9300
C030 C03T 1.407(5)
C030 C03O 1.480(5)
C031 C046 1.430(5)
C034 C06J 1.405(6)
C034 C03J 1.410(6)
C034 C049 1.417(5)
C035 C03L 1.418(5)
C035 C05E 1.476(5)
C036 C04B 1.400(5)
C037 C075 1.394(6)
C037 C066 1.395(6)
C038 C04A 1.402(5)
C038 C04E 1.427(5)
C039 C03D 1.380(5)
C039 C04G 1.402(5)
N03A N03V 1.311(5)
C03B C04D 1.349(5)
C03B C047 1.475(5)
N03C C088 1.343(7)
N03C C06X 1.379(6)
C03E C03X 1.383(5)
C03F C03L 1.373(5)
O03G C08O 1.328(7)
O03G C09T 1.510(7)
N03H C07E 1.311(6)
N03H C07W 1.376(6)
C03I C05B 1.398(6)
C03I C04I 1.472(6)
C03J C03T 1.369(5)
O03K C08L 1.282(6)
O03K C0AQ 1.480(7)
C03L H03L 0.9300
C03M H03M 0.9300
C03N C04F 1.399(5)
C03N C03P 1.477(5)
C03O C042 1.364(5)
C03P C05C 1.360(5)
O03Q C08Q 1.309(7)
O03Q C0AA 1.467(7)
C03S C04V 1.372(5)
C03S C04L 1.460(6)
C03T H03T 0.9300
O03U C095 1.309(7)
O03U C0B1 1.356(8)
N03V C05W 1.376(6)
C03W C06D 1.400(6)
C03W C03Z 1.415(6)
C03W C06C 1.420(5)
C03X C04M 1.376(5)
C03X H03X 0.9300
C03Y C06K 1.413(6)
C03Y C045 1.414(6)
C03Y C05D 1.417(6)
C03Z C04X 1.371(6)
C040 C04Q 1.372(5)
C040 C044 1.405(5)
C040 H040 0.9300
C041 C04B 1.364(5)
C041 H041 0.9300
C042 H042 0.9300
C043 C04K 1.364(5)
C043 H043 0.9300
C044 C048 1.465(5)
C045 C058 1.408(5)
C047 C05K 1.399(6)
C049 C05S 1.418(6)
C04A C04G 1.367(5)
C04A H04A 0.9300
C04B H04B 0.9300
N04C C090 1.326(7)
N04C C07N 1.346(6)
C04D H04D 0.9300
C04E C04F 1.357(5)
C04F H04F 0.9300
C04G H04G 0.9300
C04H C04I 1.364(5)
C04H H04H 0.9300
C04J C04P 1.424(6)
C04J C04S 1.428(6)
C04K H04K 0.9300
C04L C04X 1.418(5)
C04M H04M 0.9300
C04N C06K 1.366(5)
C04N H04N 0.9300
O04O C08O 1.217(7)
C04P C06I 1.408(6)
C04P C062 1.420(6)
C04R C052 1.384(6)
C04R C05Q 1.394(5)
C04R H04R 0.9300
C04S C04W 1.376(5)
O04T C07Y 1.177(6)
C04U C05M 1.418(6)
C04U C06F 1.423(6)
C04U C05L 1.423(6)
C04V H04V 0.9300
C04W C077 1.401(6)
C04X H04X 0.9300
C04Y C060 1.365(6)
C04Y C05Y 1.420(6)
C04Z C06T 1.377(6)
C04Z C050 1.421(6)
C050 C056 1.408(6)
C050 C06B 1.420(6)
O3 C08L 1.182(7)
C052 C067 1.389(6)
C052 H052 0.9300
C053 C05P 1.389(6)
C053 C06C 1.411(6)
C054 C06J 1.362(6)
C054 C05F 1.394(6)
C054 H054 0.9300
C056 C060 1.429(6)
C057 C07I 1.406(6)
C057 C05H 1.422(6)
C057 C069 1.423(6)
C059 C05E 1.346(5)
C059 H059 0.9300
C05A C06P 1.392(6)
C05A C07O 1.464(6)
C05B C069 1.367(6)
C05B H05B 0.9300
C05C H05F 0.9300
C05D C06P 1.373(6)
C05F C05S 1.391(6)
C05G C06A 1.384(6)
C05G C05N 1.404(6)
C05H C05R 1.410(6)
C05I C05J 1.515(5)
C05I C070 1.517(6)
C05I C08K 1.523(6)
C05I H05I 0.9800
C05J H05A 0.9700
C05J H05C 0.9700
C05K C062 1.363(6)
C05K H05K 0.9300
C05L C066 1.361(6)
C05L H05L 0.9300
C05M C075 1.417(6)
C05N C05Z 1.421(6)
N05O C08O 1.375(7)
N05O C07U 1.394(6)
N05O H05O 0.8600
C05P C06Q 1.413(6)
C05Q C063 1.368(6)
C05R C061 1.383(6)
C05T C06G 1.361(6)
C05T C05U 1.464(6)
C05U C06T 1.410(6)
C05V C06L 1.501(6)
C05V H05D 0.9700
C05V H05E 0.9700
C05W C06R 1.354(6)
C05W C068 1.458(6)
C05X C078 1.400(7)
C05X C080 1.406(7)
C05X C064 1.434(6)
C05Y C06B 1.359(6)
C05Y H05Y 0.9300
C05Z C07L 1.412(6)
C05Z C07P 1.425(7)
C061 C06W 1.417(6)
C063 C06X 1.451(6)
C064 C074 1.430(7)
C065 C08E 1.475(6)
C065 H06A 0.9700
C065 H06B 0.9700
C066 H066 0.9300
C067 C06X 1.401(6)
C067 C07V 1.439(6)
C068 C07M 1.414(6)
C06A C07G 1.441(6)
C06B H06C 0.9300
C06D C06Q 1.346(6)
C06D H06D 0.9300
C06E C06M 1.403(6)
C06E C07B 1.464(6)
C06F C07Z 1.352(6)
C06G H06G 0.9300
N06H N06O 1.294(6)
C06I C077 1.353(6)
C06I H06I 0.9300
C06J H06J 0.9300
C06K H06K 0.9300
C06L C08N 1.498(6)
C06L C08R 1.518(6)
C06L H06L 0.9800
C06M C078 1.377(7)
C06M H06M 0.9300
O06N C095 1.231(7)
N06O C07O 1.363(6)
C06P H06P 0.9300
C06Q H06Q 0.9300
C06R H06R 0.9300
C06T H06T 0.9300
C06U C07C 1.365(6)
C06U C079 1.394(6)
C06V C07B 1.374(6)
C06V H06V 0.9300
C06W C07I 1.352(6)
C06W H06W 0.9300
C06Y C079 1.351(6)
C06Y C073 1.417(7)
C06Y H06Y 0.9300
C070 H07E 0.9600
C070 H07F 0.9600
C070 H07G 0.9600
C071 C07O 1.371(6)
C071 H071 0.9300
C073 C07W 1.405(6)
C073 C07X 1.432(7)
C074 C07U 1.380(7)
C076 C09F 1.486(7)
C076 H07A 0.9700
C076 H07B 0.9700
C077 H077 0.9300
C079 H079 0.9300
C07A C08J 1.509(7)
C07A C08F 1.510(6)
C07A C07K 1.514(6)
C07A H07K 0.9800
C07C C07W 1.443(6)
C07D C08G 1.359(7)
C07D C07N 1.435(7)
C07E C083 1.395(7)
C07E C07Y 1.515(7)
C07F C089 1.496(6)
C07F H07C 0.9700
C07F H07D 0.9700
C07G C07L 1.338(6)
C07G H07L 0.9300
C07H C08I 1.402(7)
C07H C07N 1.427(7)
C07H C08Q 1.429(7)
C07I H07I 0.9300
C07K H07M 0.9700
C07K H07N 0.9700
C07L H07O 0.9300
C07M C07P 1.350(6)
C07M H07P 0.9300
C07Q C092 1.491(7)
C07Q C098 1.506(7)
C07Q C097 1.525(7)
C07R C08B 1.509(6)
C07R H07H 0.9700
C07R H07J 0.9700
C07T C07Z 1.394(7)
C07T C08L 1.533(7)
C07U C086 1.402(7)
C07V C08M 1.343(7)
C07X C083 1.357(7)
C07Z H07Z 0.9300
C080 C086 1.333(7)
C080 H080 0.9300
O081 C09G 1.260(8)
O081 C0AZ 1.529(8)
C083 H083 0.9300
O1 C09G 1.199(8)
C085 C08I 1.347(7)
C085 C08G 1.394(7)
C085 H085 0.9300
C086 H086 0.9300
C087 C09Q 1.493(7)
C087 H08R 0.9700
C087 H08S 0.9700
C088 C08M 1.382(8)
C088 C09G 1.512(8)
C089 C08X 1.521(7)
C089 C094 1.527(7)
C089 H089 0.9800
C08A C091 1.508(7)
C08A C096 1.521(7)
C08A C09C 1.522(7)
C08B C09X 1.517(7)
C08B C09V 1.521(8)
C08B H08F 0.9800
C08D C093 1.512(7)
C08D H08A 0.9700
C08D H08B 0.9700
C08E C09I 1.524(7)
C08E C08P 1.538(6)
C08E H08T 0.9800
C08F H08X 0.9600
C08F H08Y 0.9600
C08F H 0.9600
C08H C09H 1.502(7)
C08H C08T 1.503(7)
C08H C08V 1.512(7)
C08I H08I 0.9300
C08J H08Z 0.9600
C08J HA 0.9600
C08J HB 0.9600
C08K H08G 0.9600
C08K H08H 0.9600
C08K H08J 0.9600
C08M H08M 0.9300
C08N H08K 0.9600
C08N H08L 0.9600
C08N H08N 0.9600
C08P H08U 0.9600
C08P H08V 0.9600
C08P H08W 0.9600
C08Q C09A 1.354(8)
C08R H08O 0.9600
C08R H08P 0.9600
C08R H08Q 0.9600
C08T H08 0.9600
C08T HC 0.9600
C08T HD 0.9600
C08V H7BA 0.9600
C08V HE 0.9600
C08V HF 0.9600
C08X H08C 0.9600
C08X H08D 0.9600
C08X H08E 0.9600
C08Y C09U 1.491(8)
C08Y H8BA 0.9700
C08Y HG 0.9700
C090 C09A 1.417(8)
C090 C095 1.469(9)
C091 H09U 0.9600
C091 H09V 0.9600
C091 H09W 0.9600
C092 H09A 0.9600
C092 H09B 0.9600
C092 H09C 0.9600
C093 C09R 1.518(7)
C093 C09N 1.521(8)
C093 H093 0.9800
C094 H09D 0.9600
C094 H09E 0.9600
C094 H09F 0.9600
C096 H09X 0.9600
C096 H09Y 0.9600
C096 HH 0.9600
C097 H09G 0.9600
C097 H09H 0.9600
C097 H09I 0.9600
C098 H09J 0.9600
C098 H09K 0.9600
C098 H09L 0.9600
C099 C09L 1.502(7)
C099 H9BA 0.9600
C099 HI 0.9600
C099 HJ 0.9600
C09A H09M 0.9300
C09C H09Z 0.9600
C09C HK 0.9600
C09C HL 0.9600
C09D C0AF 1.496(8)
C09D H4AA 0.9700
C09D HM 0.9700
C09E C09L 1.504(7)
C09E H0CA 0.9700
C09E HN 0.9700
C09F C0A5 1.531(10)
C09F C0AL 1.538(8)
C09F H09N 0.9800
C09H H1CA 0.9600
C09H HO 0.9600
C09H HP 0.9600
C09I H5AA 0.9600
C09I HQ 0.9600
C09I HR 0.9600
C09J C09O 1.506(8)
C09J H6AA 0.9700
C09J HS 0.9700
C09K C09W 1.545(9)
C09K H09 0.9700
C09K HT 0.9700
C09L C0A1 1.356(9)
C09L H2CA 0.9800
C09M C09T 1.468(8)
C09M H7AA 0.9600
C09M HU 0.9600
C09M HV 0.9600
C09N H09O 0.9600
C09N H09P 0.9600
C09N H09Q 0.9600
C09O C09P 1.452(8)
C09O C0AC 1.467(8)
C09O H8AA 0.9800
C09P H9AA 0.9600
C09P HW 0.9600
C09P HX 0.9600
C09Q C0AS 1.502(8)
C09Q C0AV 1.527(10)
C09Q H1BA 0.9800
C09R H09R 0.9600
C09R H09S 0.9600
C09R H09T 0.9600
C09S C0A2 1.462(9)
C09S H3CA 0.9700
C09S HY 0.9700
C09T C0AM 1.471(9)
C09T C0AH 1.536(9)
C09U C09Z 1.493(8)
C09U C0AN 1.577(8)
C09U H4CA 0.9800
C09V H1AA 0.9600
C09V HZ 0.9600
C09V H5DA 0.9600
C09W C0AJ 1.417(10)
C09W C0AK 1.486(9)
C09W H2AA 0.9800
C09X H3AA 0.9600
C09X H6DA 0.9600
C09X H7DA 0.9600
C09Y H3DA 0.9600
C09Y H8DA 0.9600
C09Y H9DA 0.9600
C09Z H5CA 0.9600
C09Z H0EA 0.9600
C09Z H1EA 0.9600
C0A1 H6CA 0.9600
C0A1 H2EA 0.9600
C0A1 H3EA 0.9600
C0A2 C0AI 1.562(10)
C0A2 C0B5 1.588(10)
C0A2 H0A2 0.9800
C0A3 C0AB 1.464(10)
C0A3 H0AA 0.9600
C0A3 H0AB 0.9600
C0A3 H0AC 0.9600
C0A5 H0AD 0.9600
C0A5 H0AE 0.9600
C0A5 H0AF 0.9600
C0A6 H0DA 0.9600
C0A6 H4EA 0.9600
C0A6 H5EA 0.9600
C0A8 H2DA 0.9600
C0A8 H6EA 0.9600
C0A8 H7EA 0.9600
C0AA C0AB 1.483(10)
C0AA H0AG 0.9700
C0AA H0AH 0.9700
C0AB C15 1.549(11)
C0AB H0AI 0.9800
C0AC H0AV 0.9600
C0AC H0AW 0.9600
C0AC H0AX 0.9600
C0AD H1DA 0.9600
C0AD H8EA 0.9600
C0AD H9EA 0.9600
C0AF C0AP 1.534(10)
C0AF C0AX 1.534(10)
C0AF H0AY 0.9800
C0AG H4DA 0.9600
C0AG H0FA 0.9600
C0AG H1FA 0.9600
C0AH H0AZ 0.9600
C0AH H2FA 0.9600
C0AH H3FA 0.9600
C0AI H7CA 0.9600
C0AI H4FA 0.9600
C0AI H5FA 0.9600
C0AJ H0AM 0.9600
C0AJ H0AN 0.9600
C0AJ H0AO 0.9600
C0AK H0AP 0.9600
C0AK H0AQ 0.9600
C0AK H0AR 0.9600
C0AL H0AJ 0.9600
C0AL H0AK 0.9600
C0AL H0AL 0.9600
C0AM H0A 0.9600
C0AM H6FA 0.9600
C0AM H7FA 0.9600
C0AN H8CA 0.9600
C0AN H8FA 0.9600
C0AN H9FA 0.9600
C0AP H2BA 0.9600
C0AP H0GA 0.9600
C0AP H1GA 0.9600
C0AQ H3BA 0.9600
C0AQ H2GA 0.9600
C0AQ H3GA 0.9600
C0AS H4BA 0.9600
C0AS H4GA 0.9600
C0AS H5GA 0.9600
C0AT H9CA 0.9600
C0AT H6GA 0.9600
C0AT H7GA 0.9600
C0AV H5BA 0.9600
C0AV H8GA 0.9600
C0AV H9GA 0.9600
C0AX H6BA 0.9600
C0AX H0HA 0.9600
C0AX H1HA 0.9600
C0AZ H0AS 0.9600
C0AZ H0AT 0.9600
C0AZ H0AU 0.9600
C0B1 H0BA 0.9600
C0B1 H0BB 0.9600
C0B1 H0BC 0.9600
C0B5 H0BD 0.9600
C0B5 H0BE 0.9600
C0B5 H0BF 0.9600
C15 H15A 0.9600
C15 H15B 0.9600
C15 H15C 0.9600
C3 H3A 0.9600
C3 H3B 0.9600
C3 H3C 0.9600
C6 H6A 0.9600
C6 H6B 0.9600
C6 H6C 0.9600
C14 H14A 0.9600
C14 H14B 0.9600
C14 H14C 0.9600
